data_4123042
loop_
_publ_author_name
'Ishida, Yutaka'
'Kawaguchi, Hiroyuki'

_publ_section_title
;
 Nitrogen Atom Transfer from a Dinitrogen-Derived Vanadium Nitride Complex
 to Carbon Monoxide and Isocyanide.
;
_journal_name_full 'Journal of the American Chemical Society'
_journal_page_first 141125125639001
_journal_paper_doi 10.1021/ja510317h
_journal_year 2014
_chemical_formula_moiety 'C90 H120 K2 N4 O8 V2, 0.5(C6 H14)'
_chemical_formula_sum 'C93 H127 K2 N4 O8 V2'
_chemical_formula_weight 1609.07
_chemical_name_systematic
; 
 ? 
;
_space_group_IT_number 2
_symmetry_cell_setting triclinic
_symmetry_space_group_name_Hall '-P 1'
_symmetry_space_group_name_H-M 'P -1'
_atom_sites_solution_hydrogens geom
_atom_sites_solution_primary direct
_atom_sites_solution_secondary difmap
_audit_creation_method SHELXL-97
_cell_angle_alpha 116.880(9)
_cell_angle_beta 96.196(9)
_cell_angle_gamma 109.314(9)
_cell_formula_units_Z 2
_cell_length_a 17.064(2)
_cell_length_b 17.2356(15)
_cell_length_c 18.934(2)
_cell_measurement_reflns_used 7304
_cell_measurement_temperature 123
_cell_measurement_theta_max 27.5
_cell_measurement_theta_min 3.2
_cell_volume 4462.8(11)
_computing_cell_refinement 'CrystalClear (Rigaku Inc., 2009)'
_computing_data_collection 'CrystalClear (Rigaku Inc., 2009)'
_computing_data_reduction 'CrystalClear (Rigaku Inc., 2009)'
_computing_molecular_graphics 'Yadokari-XG 2009 (Wakita Nemoto et al., 2009)'
_computing_publication_material 'Yadokari-XG 2009 (Wakita,Nemoto et al., 2009)'
_computing_structure_refinement 'SHELXL-97 (Sheldrick, 1997)'
_computing_structure_solution 'SIR2004 (Burla et al., 2005)'
_diffrn_ambient_temperature 123(2)
_diffrn_detector_area_resol_mean 28.5714
_diffrn_measured_fraction_theta_full 0.995
_diffrn_measured_fraction_theta_max 0.995
_diffrn_measurement_device_type 'Rigaku Saturn724+ CCD'
_diffrn_measurement_method dtprofit.ref
_diffrn_radiation_monochromator Confocal
_diffrn_radiation_source 'Rotating Anode'
_diffrn_radiation_type MoK\a
_diffrn_radiation_wavelength 0.71075
_diffrn_reflns_av_R_equivalents 0.0922
_diffrn_reflns_av_sigmaI/netI 0.1415
_diffrn_reflns_limit_h_max 22
_diffrn_reflns_limit_h_min -22
_diffrn_reflns_limit_k_max 22
_diffrn_reflns_limit_k_min -22
_diffrn_reflns_limit_l_max 24
_diffrn_reflns_limit_l_min -24
_diffrn_reflns_number 56013
_diffrn_reflns_theta_full 27.46
_diffrn_reflns_theta_max 27.46
_diffrn_reflns_theta_min 3.00
_exptl_absorpt_coefficient_mu 0.358
_exptl_absorpt_correction_T_max 1.000
_exptl_absorpt_correction_T_min 0.918
_exptl_absorpt_correction_type multi-scan
_exptl_absorpt_process_details
;
Jacobson, R. (1998). REQAB. Private communication to the 
Rigaku Corporation, Tokyo, Japan.
;
_exptl_crystal_colour Orange
_exptl_crystal_density_diffrn 1.197
_exptl_crystal_density_method 'not measured'
_exptl_crystal_description Plate
_exptl_crystal_F_000 1722
_exptl_crystal_size_max 0.15
_exptl_crystal_size_mid 0.12
_exptl_crystal_size_min 0.02
_refine_diff_density_max 0.432
_refine_diff_density_min -0.832
_refine_diff_density_rms 0.083
_refine_ls_extinction_method none
_refine_ls_goodness_of_fit_ref 1.135
_refine_ls_hydrogen_treatment constr
_refine_ls_matrix_type full
_refine_ls_number_parameters 1011
_refine_ls_number_reflns 20332
_refine_ls_number_restraints 15
_refine_ls_restrained_S_all 1.139
_refine_ls_R_factor_all 0.1711
_refine_ls_R_factor_gt 0.0736
_refine_ls_shift/su_max 0.000
_refine_ls_shift/su_mean 0.000
_refine_ls_structure_factor_coef Fsqd
_refine_ls_weighting_details 'calc w=1/[\s^2^(Fo^2^)+(0.0681P)^2^+1.1301P] where P=(Fo^2^+2Fc^2^)/3'
_refine_ls_weighting_scheme calc
_refine_ls_wR_factor_gt 0.1494
_refine_ls_wR_factor_ref 0.2237
_reflns_number_gt 9798
_reflns_number_total 20332
_reflns_threshold_expression >2sigma(I)
_cod_data_source_file ja510317h_si_002.cif
_cod_data_source_block (ONO)VN-V-dimer-Complex3
_cod_depositor_comments
;
The following automatic conversions were performed:
'_atom_site_symetry_multiplicity' tag replaced with
'_atom_site_symmetry_multiplicity'.

Automatic conversion script
Id: cif_correct_tags 1440 2010-10-19 06:21:57Z saulius 

The following automatic conversions were performed:

'_exptl_absorpt_correction_type' value 'Multi-scan' changed to
'multi-scan' according to
/home/saulius/struct/COD-crude-data--automatic-downloads/rss-feeds/ACS/lib/dictionaries/cif_core.dic
dictionary named 'cif_core.dic' version 2.4.2 from 2011-04-26.

Automatic conversion script
Id: cif_fix_values 2935 2014-11-11 08:27:57Z andrius 
;
_cod_original_cell_volume 4462.9(8)
_cod_database_code 4123042

loop_
_symmetry_equiv_pos_as_xyz
'x, y, z'
'-x, -y, -z'

loop_
_atom_site_label
_atom_site_type_symbol
_atom_site_fract_x
_atom_site_fract_y
_atom_site_fract_z
_atom_site_U_iso_or_equiv
_atom_site_adp_type
_atom_site_occupancy
_atom_site_symmetry_multiplicity
_atom_site_calc_flag
_atom_site_refinement_flags
V1 V 0.97954(5) 0.61523(6) 0.18038(5) 0.0286(2) Uani 1 1 d .
N1 N 0.9802(3) 0.5837(3) 0.0875(2) 0.0363(10) Uani 1 1 d .
O1 O 0.9780(2) 0.7331(2) 0.2321(2) 0.0370(8) Uani 1 1 d .
N2 N 1.0833(2) 0.6237(3) 0.2319(2) 0.0256(8) Uani 1 1 d .
O2 O 0.8929(2) 0.5169(2) 0.1819(2) 0.0396(9) Uani 1 1 d .
K1 K 0.90249(8) 0.38300(8) 0.00088(8) 0.0479(3) Uani 1 1 d .
C1 C 1.0003(3) 0.8240(3) 0.2950(3) 0.0286(10) Uani 1 1 d .
C2 C 0.9492(3) 0.8730(3) 0.2913(3) 0.0319(11) Uani 1 1 d .
C3 C 0.9743(3) 0.9658(4) 0.3582(3) 0.0381(12) Uani 1 1 d .
H1 H 0.9399 0.9988 0.3566 0.046 Uiso 1 1 calc R
C4 C 1.0471(3) 1.0126(3) 0.4270(3) 0.0333(11) Uani 1 1 d .
C5 C 1.0975(3) 0.9641(3) 0.4284(3) 0.0299(11) Uani 1 1 d .
H2 H 1.1477 0.9950 0.4749 0.036 Uiso 1 1 calc R
C6 C 1.0762(3) 0.8708(3) 0.3631(3) 0.0291(10) Uani 1 1 d .
C7 C 0.8697(3) 0.8250(4) 0.2163(3) 0.0402(13) Uani 1 1 d .
C8 C 0.8010(3) 0.7330(4) 0.2058(4) 0.0520(15) Uani 1 1 d .
H3 H 0.8270 0.6882 0.1997 0.078 Uiso 1 1 calc R
H4 H 0.7516 0.7026 0.1562 0.078 Uiso 1 1 calc R
H5 H 0.7807 0.7494 0.2549 0.078 Uiso 1 1 calc R
C9 C 0.8975(4) 0.8001(4) 0.1361(3) 0.0499(15) Uani 1 1 d .
H6 H 0.9411 0.8589 0.1428 0.075 Uiso 1 1 calc R
H7 H 0.8464 0.7718 0.0886 0.075 Uiso 1 1 calc R
H8 H 0.9226 0.7539 0.1263 0.075 Uiso 1 1 calc R
C10 C 0.8242(4) 0.8912(4) 0.2226(4) 0.0540(16) Uani 1 1 d .
H9 H 0.8064 0.9106 0.2732 0.081 Uiso 1 1 calc R
H10 H 0.7726 0.8562 0.1739 0.081 Uiso 1 1 calc R
H11 H 0.8647 0.9485 0.2248 0.081 Uiso 1 1 calc R
C11 C 1.0738(4) 1.1153(4) 0.4954(3) 0.0428(13) Uani 1 1 d .
H12 H 1.1097 1.1594 0.4803 0.064 Uiso 1 1 calc R
H13 H 1.1074 1.1271 0.5474 0.064 Uiso 1 1 calc R
H14 H 1.0215 1.1260 0.5028 0.064 Uiso 1 1 calc R
C12 C 1.1369(3) 0.8236(3) 0.3646(3) 0.0277(10) Uani 1 1 d .
H15 H 1.1506 0.8010 0.3114 0.033 Uiso 1 1 calc R
H16 H 1.1922 0.8731 0.4095 0.033 Uiso 1 1 calc R
C13 C 1.0778(3) 0.6447(3) 0.3132(3) 0.0255(10) Uani 1 1 d .
C14 C 1.1026(3) 0.7394(3) 0.3776(3) 0.0250(10) Uani 1 1 d .
C15 C 1.0969(3) 0.7567(3) 0.4566(3) 0.0296(10) Uani 1 1 d .
H17 H 1.1139 0.8208 0.5005 0.036 Uiso 1 1 calc R
C16 C 1.0668(3) 0.6817(3) 0.4720(3) 0.0306(11) Uani 1 1 d .
C17 C 1.0383(3) 0.5882(3) 0.4050(3) 0.0305(11) Uani 1 1 d .
H18 H 1.0154 0.5362 0.4138 0.037 Uiso 1 1 calc R
C18 C 1.0419(3) 0.5678(3) 0.3257(3) 0.0260(10) Uani 1 1 d .
C19 C 1.0695(3) 0.7003(4) 0.5600(3) 0.0342(11) Uani 1 1 d .
C20 C 1.0915(5) 0.8045(4) 0.6225(3) 0.067(2) Uani 1 1 d .
H19 H 1.0497 0.8235 0.6030 0.101 Uiso 1 1 calc R
H20 H 1.1505 0.8457 0.6286 0.101 Uiso 1 1 calc R
H21 H 1.0885 0.8117 0.6764 0.101 Uiso 1 1 calc R
C21 C 1.1401(4) 0.6750(5) 0.5888(3) 0.0516(16) Uani 1 1 d .
H22 H 1.1408 0.6830 0.6435 0.077 Uiso 1 1 calc R
H23 H 1.1971 0.7179 0.5925 0.077 Uiso 1 1 calc R
H24 H 1.1274 0.6081 0.5487 0.077 Uiso 1 1 calc R
C22 C 0.9826(4) 0.6376(5) 0.5610(3) 0.0531(16) Uani 1 1 d .
H25 H 0.9888 0.6451 0.6160 0.080 Uiso 1 1 calc R
H26 H 0.9653 0.5700 0.5189 0.080 Uiso 1 1 calc R
H27 H 0.9379 0.6574 0.5485 0.080 Uiso 1 1 calc R
C23 C 1.1581(3) 0.6115(3) 0.2137(3) 0.0253(10) Uani 1 1 d .
C24 C 1.1539(3) 0.5512(3) 0.1321(3) 0.0326(11) Uani 1 1 d .
H28 H 1.1001 0.5173 0.0890 0.039 Uiso 1 1 calc R
C25 C 1.2271(3) 0.5400(4) 0.1132(3) 0.0364(12) Uani 1 1 d .
H29 H 1.2223 0.4977 0.0573 0.044 Uiso 1 1 calc R
C26 C 1.3075(3) 0.5897(4) 0.1743(3) 0.0374(12) Uani 1 1 d .
C27 C 1.3109(3) 0.6475(3) 0.2552(3) 0.0369(12) Uani 1 1 d .
H30 H 1.3646 0.6805 0.2982 0.044 Uiso 1 1 calc R
C28 C 1.2379(3) 0.6586(3) 0.2753(3) 0.0335(11) Uani 1 1 d .
H31 H 1.2423 0.6987 0.3317 0.040 Uiso 1 1 calc R
C29 C 1.3886(4) 0.5797(4) 0.1538(4) 0.0507(15) Uani 1 1 d .
H32 H 1.4355 0.6437 0.1757 0.076 Uiso 1 1 calc R
H33 H 1.3756 0.5414 0.0934 0.076 Uiso 1 1 calc R
H34 H 1.4070 0.5475 0.1792 0.076 Uiso 1 1 calc R
C30 C 1.0110(3) 0.4649(3) 0.2539(3) 0.0318(11) Uani 1 1 d .
H35 H 1.0351 0.4311 0.2741 0.038 Uiso 1 1 calc R
H36 H 1.0365 0.4672 0.2099 0.038 Uiso 1 1 calc R
C31 C 0.8580(3) 0.4332(3) 0.1807(3) 0.0320(11) Uani 1 1 d .
C32 C 0.7665(3) 0.3751(4) 0.1469(3) 0.0329(11) Uani 1 1 d .
C33 C 0.7364(3) 0.2880(3) 0.1432(3) 0.0370(12) Uani 1 1 d .
H37 H 0.6755 0.2477 0.1192 0.044 Uiso 1 1 calc R
C34 C 0.7885(3) 0.2555(3) 0.1717(3) 0.0358(12) Uani 1 1 d .
C35 C 0.8773(3) 0.3160(3) 0.2084(3) 0.0321(11) Uani 1 1 d .
H38 H 0.9146 0.2962 0.2299 0.039 Uiso 1 1 calc R
C36 C 0.9125(3) 0.4046(3) 0.2143(3) 0.0281(10) Uani 1 1 d .
C37 C 0.7033(3) 0.4070(4) 0.1154(3) 0.0367(12) Uani 1 1 d .
C38 C 0.7227(4) 0.4184(4) 0.0421(3) 0.0474(14) Uani 1 1 d .
H39 H 0.7794 0.4729 0.0620 0.071 Uiso 1 1 calc R
H40 H 0.6772 0.4302 0.0183 0.071 Uiso 1 1 calc R
H41 H 0.7239 0.3594 -0.0005 0.071 Uiso 1 1 calc R
C39 C 0.7105(3) 0.5029(4) 0.1872(3) 0.0420(13) Uani 1 1 d .
H42 H 0.6888 0.4922 0.2294 0.063 Uiso 1 1 calc R
H43 H 0.6756 0.5269 0.1654 0.063 Uiso 1 1 calc R
H44 H 0.7717 0.5503 0.2123 0.063 Uiso 1 1 calc R
C40 C 0.6072(3) 0.3335(4) 0.0851(4) 0.0493(15) Uani 1 1 d .
H45 H 0.5989 0.2716 0.0384 0.074 Uiso 1 1 calc R
H46 H 0.5691 0.3571 0.0670 0.074 Uiso 1 1 calc R
H47 H 0.5926 0.3252 0.1306 0.074 Uiso 1 1 calc R
C41 C 0.7503(4) 0.1581(4) 0.1645(4) 0.0501(15) Uani 1 1 d .
H48 H 0.7057 0.1556 0.1930 0.075 Uiso 1 1 calc R
H49 H 0.7967 0.1488 0.1901 0.075 Uiso 1 1 calc R
H50 H 0.7238 0.1071 0.1057 0.075 Uiso 1 1 calc R
C42 C 1.0210(5) 0.2609(6) 0.0554(4) 0.083(2) Uani 1 1 d .
H51 H 1.0145 0.2254 0.0844 0.124 Uiso 1 1 calc R
H52 H 1.0592 0.3292 0.0951 0.124 Uiso 1 1 calc R
H53 H 1.0467 0.2352 0.0113 0.124 Uiso 1 1 calc R
O3 O 0.9375(3) 0.2509(3) 0.0200(2) 0.0600(11) Uani 1 1 d .
C43 C 0.8793(5) 0.1525(4) -0.0372(4) 0.0693(19) Uani 1 1 d .
H54 H 0.8802 0.1137 -0.0116 0.083 Uiso 1 1 calc R
H55 H 0.8975 0.1274 -0.0878 0.083 Uiso 1 1 calc R
C44 C 0.7887(5) 0.1447(5) -0.0600(4) 0.074(2) Uani 1 1 d .
H56 H 0.7489 0.0765 -0.1009 0.089 Uiso 1 1 calc R
H57 H 0.7695 0.1641 -0.0096 0.089 Uiso 1 1 calc R
O4 O 0.7801(3) 0.2018(3) -0.0940(3) 0.0609(11) Uani 1 1 d .
C45 C 0.7752(5) 0.1621(5) -0.1796(4) 0.075(2) Uani 1 1 d .
H58 H 0.8303 0.1586 -0.1866 0.112 Uiso 1 1 calc R
H59 H 0.7647 0.2031 -0.1986 0.112 Uiso 1 1 calc R
H60 H 0.7273 0.0973 -0.2125 0.112 Uiso 1 1 calc R
V2 V 0.45250(5) 0.27911(6) 0.39178(5) 0.0288(2) Uani 1 1 d .
N3 N 0.4417(3) 0.3768(3) 0.4274(2) 0.0327(9) Uani 1 1 d .
O5 O 0.4850(2) 0.2731(2) 0.48677(19) 0.0307(7) Uani 1 1 d .
N4 N 0.5522(2) 0.3036(3) 0.3585(2) 0.0294(9) Uani 1 1 d .
O6 O 0.3605(2) 0.1797(2) 0.29816(19) 0.0321(8) Uani 1 1 d .
K2 K 0.56344(8) 0.47228(8) 0.58797(8) 0.0462(3) Uani 1 1 d .
C46 C 0.5095(3) 0.2202(3) 0.5127(3) 0.0274(10) Uani 1 1 d .
C47 C 0.4618(3) 0.1848(3) 0.5569(3) 0.0303(11) Uani 1 1 d .
C48 C 0.4922(3) 0.1362(3) 0.5865(3) 0.0316(11) Uani 1 1 d .
H61 H 0.4611 0.1129 0.6166 0.038 Uiso 1 1 calc R
C49 C 0.5655(3) 0.1196(3) 0.5745(3) 0.0307(11) Uani 1 1 d .
C50 C 0.6095(3) 0.1536(3) 0.5293(3) 0.0299(11) Uani 1 1 d .
H62 H 0.6594 0.1427 0.5196 0.036 Uiso 1 1 calc R
C51 C 0.5827(3) 0.2032(3) 0.4978(3) 0.0283(10) Uani 1 1 d .
C52 C 0.3796(3) 0.2008(4) 0.5722(3) 0.0373(12) Uani 1 1 d .
C53 C 0.3106(3) 0.1534(4) 0.4882(3) 0.0484(15) Uani 1 1 d .
H63 H 0.3346 0.1819 0.4564 0.073 Uiso 1 1 calc R
H64 H 0.2588 0.1639 0.4979 0.073 Uiso 1 1 calc R
H65 H 0.2947 0.0841 0.4568 0.073 Uiso 1 1 calc R
C54 C 0.4027(4) 0.3088(4) 0.6247(4) 0.0489(15) Uani 1 1 d .
H66 H 0.4519 0.3393 0.6746 0.073 Uiso 1 1 calc R
H67 H 0.3522 0.3172 0.6411 0.073 Uiso 1 1 calc R
H68 H 0.4189 0.3388 0.5919 0.073 Uiso 1 1 calc R
C55 C 0.3375(4) 0.1540(5) 0.6196(4) 0.0526(16) Uani 1 1 d .
H69 H 0.3210 0.0846 0.5875 0.079 Uiso 1 1 calc R
H70 H 0.2855 0.1649 0.6276 0.079 Uiso 1 1 calc R
H71 H 0.3794 0.1827 0.6740 0.079 Uiso 1 1 calc R
C56 C 0.5985(3) 0.0720(3) 0.6127(3) 0.0368(12) Uani 1 1 d .
H72 H 0.6347 0.1201 0.6705 0.055 Uiso 1 1 calc R
H73 H 0.6334 0.0433 0.5811 0.055 Uiso 1 1 calc R
H74 H 0.5489 0.0216 0.6114 0.055 Uiso 1 1 calc R
C57 C 0.6348(3) 0.2392(3) 0.4502(3) 0.0300(11) Uani 1 1 d .
H75 H 0.6434 0.3062 0.4697 0.036 Uiso 1 1 calc R
H76 H 0.6931 0.2400 0.4624 0.036 Uiso 1 1 calc R
C58 C 0.5518(3) 0.2105(3) 0.3142(3) 0.0263(10) Uani 1 1 d .
C59 C 0.5907(3) 0.1778(3) 0.3569(3) 0.0273(10) Uani 1 1 d .
C60 C 0.5868(3) 0.0854(3) 0.3117(3) 0.0285(10) Uani 1 1 d .
H77 H 0.6142 0.0633 0.3402 0.034 Uiso 1 1 calc R
C61 C 0.5443(3) 0.0248(3) 0.2269(3) 0.0312(11) Uani 1 1 d .
C62 C 0.5010(3) 0.0572(3) 0.1875(3) 0.0316(11) Uani 1 1 d .
H78 H 0.4683 0.0152 0.1303 0.038 Uiso 1 1 calc R
C63 C 0.5041(3) 0.1495(3) 0.2294(3) 0.0301(11) Uani 1 1 d .
C64 C 0.5410(3) -0.0766(3) 0.1767(3) 0.0357(12) Uani 1 1 d .
C65 C 0.6056(5) -0.0904(5) 0.2269(4) 0.076(2) Uani 1 1 d .
H79 H 0.5918 -0.0814 0.2782 0.114 Uiso 1 1 calc R
H80 H 0.6650 -0.0431 0.2409 0.114 Uiso 1 1 calc R
H81 H 0.6016 -0.1555 0.1939 0.114 Uiso 1 1 calc R
C66 C 0.4499(4) -0.1519(4) 0.1532(4) 0.0609(18) Uani 1 1 d .
H82 H 0.4476 -0.2162 0.1203 0.091 Uiso 1 1 calc R
H83 H 0.4081 -0.1439 0.1204 0.091 Uiso 1 1 calc R
H84 H 0.4349 -0.1443 0.2038 0.091 Uiso 1 1 calc R
C67 C 0.5652(4) -0.0915(4) 0.0976(3) 0.0499(15) Uani 1 1 d .
H85 H 0.5616 -0.1566 0.0658 0.075 Uiso 1 1 calc R
H86 H 0.6248 -0.0442 0.1125 0.075 Uiso 1 1 calc R
H87 H 0.5246 -0.0833 0.0637 0.075 Uiso 1 1 calc R
C68 C 0.6245(3) 0.3840(3) 0.3711(3) 0.0255(10) Uani 1 1 d .
C69 C 0.6312(3) 0.4770(3) 0.4182(3) 0.0315(11) Uani 1 1 d .
H88 H 0.5874 0.4867 0.4436 0.038 Uiso 1 1 calc R
C70 C 0.7004(3) 0.5555(3) 0.4287(3) 0.0329(11) Uani 1 1 d .
H89 H 0.7031 0.6180 0.4612 0.040 Uiso 1 1 calc R
C71 C 0.7665(3) 0.5456(3) 0.3928(3) 0.0302(11) Uani 1 1 d .
C72 C 0.7609(3) 0.4536(3) 0.3484(3) 0.0332(11) Uani 1 1 d .
H90 H 0.8060 0.4446 0.3249 0.040 Uiso 1 1 calc R
C73 C 0.6915(3) 0.3729(3) 0.3368(3) 0.0310(11) Uani 1 1 d .
H91 H 0.6900 0.3107 0.3057 0.037 Uiso 1 1 calc R
C74 C 0.8376(3) 0.6310(3) 0.3994(3) 0.0407(13) Uani 1 1 d .
H92 H 0.8764 0.6098 0.3686 0.061 Uiso 1 1 calc R
H93 H 0.8712 0.6784 0.4580 0.061 Uiso 1 1 calc R
H94 H 0.8115 0.6603 0.3759 0.061 Uiso 1 1 calc R
C75 C 0.4593(3) 0.1838(3) 0.1840(3) 0.0309(11) Uani 1 1 d .
H95 H 0.4739 0.1660 0.1313 0.037 Uiso 1 1 calc R
H96 H 0.4859 0.2550 0.2179 0.037 Uiso 1 1 calc R
C76 C 0.3158(3) 0.1527(3) 0.2216(3) 0.0301(11) Uani 1 1 d .
C77 C 0.2242(3) 0.1259(3) 0.1989(3) 0.0325(11) Uani 1 1 d .
C78 C 0.1829(3) 0.0983(4) 0.1185(3) 0.0380(12) Uani 1 1 d .
H97 H 0.1222 0.0818 0.1035 0.046 Uiso 1 1 calc R
C79 C 0.2247(3) 0.0933(4) 0.0590(3) 0.0386(12) Uani 1 1 d .
C80 C 0.3140(3) 0.1190(4) 0.0831(3) 0.0373(12) Uani 1 1 d .
H98 H 0.3443 0.1159 0.0434 0.045 Uiso 1 1 calc R
C81 C 0.3606(3) 0.1490(3) 0.1627(3) 0.0305(11) Uani 1 1 d .
C82 C 0.1723(3) 0.1271(4) 0.2611(3) 0.0371(12) Uani 1 1 d .
C83 C 0.2069(3) 0.2276(4) 0.3387(3) 0.0431(13) Uani 1 1 d .
H99 H 0.2689 0.2499 0.3652 0.065 Uiso 1 1 calc R
H100 H 0.1743 0.2252 0.3777 0.065 Uiso 1 1 calc R
H101 H 0.1998 0.2722 0.3226 0.065 Uiso 1 1 calc R
C84 C 0.0748(3) 0.0964(4) 0.2230(4) 0.0502(15) Uani 1 1 d .
H102 H 0.0437 0.0943 0.2632 0.075 Uiso 1 1 calc R
H103 H 0.0500 0.0326 0.1723 0.075 Uiso 1 1 calc R
H104 H 0.0687 0.1431 0.2093 0.075 Uiso 1 1 calc R
C85 C 0.1767(3) 0.0536(4) 0.2852(3) 0.0431(13) Uani 1 1 d .
H105 H 0.2378 0.0674 0.3058 0.065 Uiso 1 1 calc R
H106 H 0.1461 -0.0116 0.2363 0.065 Uiso 1 1 calc R
H107 H 0.1490 0.0586 0.3289 0.065 Uiso 1 1 calc R
C86 C 0.1765(4) 0.0628(5) -0.0276(3) 0.0578(17) Uani 1 1 d .
H108 H 0.2183 0.0707 -0.0582 0.087 Uiso 1 1 calc R
H109 H 0.1457 0.1027 -0.0240 0.087 Uiso 1 1 calc R
H110 H 0.1344 -0.0049 -0.0567 0.087 Uiso 1 1 calc R
C87 C 0.7895(4) 0.5122(5) 0.6162(4) 0.072(2) Uani 1 1 d .
H111 H 0.8470 0.5664 0.6383 0.108 Uiso 1 1 calc R
H112 H 0.7657 0.4860 0.5567 0.108 Uiso 1 1 calc R
H113 H 0.7952 0.4621 0.6247 0.108 Uiso 1 1 calc R
O7 O 0.7319(2) 0.5449(3) 0.6589(3) 0.0549(11) Uani 1 1 d .
C88 C 0.7630(4) 0.5870(5) 0.7467(4) 0.0662(19) Uani 1 1 d .
H114 H 0.8236 0.6374 0.7691 0.079 Uiso 1 1 calc R
H115 H 0.7627 0.5373 0.7595 0.079 Uiso 1 1 calc R
C89 C 0.7051(5) 0.6300(5) 0.7852(4) 0.077(2) Uani 1 1 d .
H116 H 0.7281 0.6635 0.8465 0.092 Uiso 1 1 calc R
H117 H 0.7040 0.6780 0.7705 0.092 Uiso 1 1 calc R
O8 O 0.6180(3) 0.5560(3) 0.7565(2) 0.0593(11) Uani 1 1 d .
C90 C 0.5572(6) 0.5921(6) 0.7866(6) 0.112(3) Uani 1 1 d .
H118 H 0.5785 0.6312 0.8475 0.168 Uiso 1 1 calc R
H119 H 0.5007 0.5381 0.7687 0.168 Uiso 1 1 calc R
H120 H 0.5505 0.6318 0.7644 0.168 Uiso 1 1 calc R
C91 C 0.6156(6) 0.6636(7) 0.0079(6) 0.125(3) Uani 1 1 d U
H121 H 0.6689 0.6542 0.0153 0.187 Uiso 1 1 calc R
H122 H 0.6313 0.7309 0.0248 0.187 Uiso 1 1 calc R
H123 H 0.5801 0.6216 -0.0506 0.187 Uiso 1 1 calc R
C92 C 0.5652(5) 0.6397(5) 0.0600(5) 0.0821(17) Uani 1 1 d U
H124 H 0.5124 0.6509 0.0530 0.098 Uiso 1 1 calc R
H125 H 0.6010 0.6840 0.1191 0.098 Uiso 1 1 calc R
C93 C 0.5374(4) 0.5362(5) 0.0396(4) 0.0693(16) Uani 1 1 d U
H126 H 0.5879 0.5201 0.0343 0.083 Uiso 1 1 calc R
H127 H 0.5202 0.5313 0.0862 0.083 Uiso 1 1 calc R

loop_
_atom_site_aniso_label
_atom_site_aniso_U_11
_atom_site_aniso_U_22
_atom_site_aniso_U_33
_atom_site_aniso_U_23
_atom_site_aniso_U_13
_atom_site_aniso_U_12
V1 0.0291(4) 0.0260(4) 0.0281(4) 0.0136(4) 0.0077(3) 0.0099(3)
N1 0.038(2) 0.043(3) 0.025(2) 0.017(2) 0.0116(18) 0.016(2)
O1 0.039(2) 0.0315(19) 0.0324(19) 0.0107(16) 0.0031(15) 0.0167(16)
N2 0.027(2) 0.0240(19) 0.0197(19) 0.0088(16) 0.0076(16) 0.0083(16)
O2 0.0309(19) 0.038(2) 0.058(2) 0.0342(19) 0.0102(17) 0.0113(16)
K1 0.0513(8) 0.0352(6) 0.0489(8) 0.0185(6) 0.0170(6) 0.0137(6)
C1 0.035(3) 0.023(2) 0.030(3) 0.015(2) 0.015(2) 0.011(2)
C2 0.030(3) 0.031(3) 0.042(3) 0.024(2) 0.013(2) 0.014(2)
C3 0.042(3) 0.031(3) 0.049(3) 0.022(3) 0.022(3) 0.019(2)
C4 0.034(3) 0.025(2) 0.040(3) 0.017(2) 0.017(2) 0.010(2)
C5 0.030(3) 0.023(2) 0.030(3) 0.011(2) 0.010(2) 0.007(2)
C6 0.034(3) 0.029(2) 0.028(3) 0.016(2) 0.014(2) 0.014(2)
C7 0.041(3) 0.040(3) 0.049(3) 0.026(3) 0.013(3) 0.022(3)
C8 0.038(3) 0.048(4) 0.072(4) 0.036(3) 0.012(3) 0.015(3)
C9 0.051(4) 0.050(4) 0.051(4) 0.029(3) 0.009(3) 0.023(3)
C10 0.051(4) 0.054(4) 0.062(4) 0.031(3) 0.007(3) 0.029(3)
C11 0.051(3) 0.034(3) 0.048(3) 0.020(3) 0.025(3) 0.021(3)
C12 0.025(2) 0.025(2) 0.031(3) 0.014(2) 0.008(2) 0.010(2)
C13 0.026(2) 0.027(2) 0.027(2) 0.016(2) 0.0102(19) 0.012(2)
C14 0.022(2) 0.027(2) 0.026(2) 0.014(2) 0.0063(19) 0.0100(19)
C15 0.030(3) 0.033(3) 0.028(3) 0.015(2) 0.010(2) 0.017(2)
C16 0.031(3) 0.032(3) 0.031(3) 0.017(2) 0.012(2) 0.016(2)
C17 0.030(3) 0.037(3) 0.036(3) 0.027(2) 0.014(2) 0.015(2)
C18 0.026(2) 0.026(2) 0.027(2) 0.015(2) 0.0075(19) 0.012(2)
C19 0.041(3) 0.042(3) 0.026(3) 0.021(2) 0.011(2) 0.019(2)
C20 0.125(6) 0.059(4) 0.033(3) 0.024(3) 0.037(4) 0.050(4)
C21 0.056(4) 0.083(5) 0.037(3) 0.039(3) 0.022(3) 0.039(4)
C22 0.051(4) 0.082(5) 0.045(4) 0.044(3) 0.027(3) 0.030(3)
C23 0.025(2) 0.024(2) 0.026(2) 0.014(2) 0.0103(19) 0.0092(19)
C24 0.036(3) 0.035(3) 0.027(3) 0.014(2) 0.008(2) 0.019(2)
C25 0.045(3) 0.045(3) 0.031(3) 0.023(3) 0.020(2) 0.026(3)
C26 0.041(3) 0.044(3) 0.044(3) 0.029(3) 0.020(3) 0.027(3)
C27 0.033(3) 0.032(3) 0.043(3) 0.018(2) 0.008(2) 0.014(2)
C28 0.033(3) 0.032(3) 0.031(3) 0.012(2) 0.010(2) 0.014(2)
C29 0.049(4) 0.067(4) 0.054(4) 0.035(3) 0.027(3) 0.037(3)
C30 0.035(3) 0.029(3) 0.028(3) 0.013(2) 0.008(2) 0.013(2)
C31 0.036(3) 0.029(3) 0.031(3) 0.016(2) 0.011(2) 0.012(2)
C32 0.032(3) 0.036(3) 0.027(3) 0.015(2) 0.008(2) 0.012(2)
C33 0.033(3) 0.031(3) 0.031(3) 0.012(2) 0.008(2) 0.004(2)
C34 0.043(3) 0.027(3) 0.028(3) 0.012(2) 0.012(2) 0.009(2)
C35 0.040(3) 0.027(2) 0.029(3) 0.014(2) 0.013(2) 0.013(2)
C36 0.032(3) 0.027(2) 0.026(2) 0.015(2) 0.013(2) 0.012(2)
C37 0.024(3) 0.045(3) 0.036(3) 0.022(3) 0.007(2) 0.008(2)
C38 0.045(3) 0.063(4) 0.039(3) 0.032(3) 0.010(3) 0.022(3)
C39 0.035(3) 0.050(3) 0.044(3) 0.026(3) 0.012(2) 0.018(3)
C40 0.034(3) 0.054(4) 0.054(4) 0.032(3) 0.009(3) 0.010(3)
C41 0.052(4) 0.029(3) 0.054(4) 0.019(3) 0.012(3) 0.006(3)
C42 0.094(6) 0.090(6) 0.058(5) 0.026(4) 0.008(4) 0.056(5)
O3 0.080(3) 0.045(2) 0.047(3) 0.017(2) 0.017(2) 0.028(2)
C43 0.090(6) 0.043(4) 0.058(4) 0.017(3) 0.014(4) 0.026(4)
C44 0.089(6) 0.040(4) 0.061(4) 0.024(3) 0.011(4) 0.001(4)
O4 0.066(3) 0.045(2) 0.056(3) 0.022(2) 0.012(2) 0.015(2)
C45 0.095(6) 0.070(5) 0.043(4) 0.017(4) 0.011(4) 0.038(4)
V2 0.0315(5) 0.0263(4) 0.0318(5) 0.0157(4) 0.0132(4) 0.0139(4)
N3 0.035(2) 0.030(2) 0.038(2) 0.0172(19) 0.0166(19) 0.0178(19)
O5 0.0305(18) 0.0298(17) 0.0358(19) 0.0186(16) 0.0132(15) 0.0140(15)
N4 0.033(2) 0.029(2) 0.035(2) 0.0192(19) 0.0159(18) 0.0168(18)
O6 0.0333(19) 0.0315(18) 0.0318(19) 0.0180(16) 0.0111(15) 0.0118(15)
K2 0.0485(7) 0.0349(6) 0.0464(7) 0.0189(6) 0.0009(6) 0.0159(6)
C46 0.027(2) 0.023(2) 0.030(3) 0.014(2) 0.007(2) 0.010(2)
C47 0.030(3) 0.025(2) 0.032(3) 0.013(2) 0.010(2) 0.010(2)
C48 0.029(3) 0.032(3) 0.032(3) 0.018(2) 0.009(2) 0.010(2)
C49 0.034(3) 0.026(2) 0.026(3) 0.010(2) 0.005(2) 0.013(2)
C50 0.031(3) 0.024(2) 0.029(3) 0.011(2) 0.007(2) 0.011(2)
C51 0.027(2) 0.028(2) 0.029(3) 0.014(2) 0.010(2) 0.011(2)
C52 0.032(3) 0.051(3) 0.045(3) 0.033(3) 0.020(2) 0.022(3)
C53 0.032(3) 0.068(4) 0.063(4) 0.048(3) 0.016(3) 0.020(3)
C54 0.054(4) 0.057(4) 0.057(4) 0.034(3) 0.030(3) 0.038(3)
C55 0.050(4) 0.079(4) 0.069(4) 0.058(4) 0.036(3) 0.039(3)
C56 0.039(3) 0.035(3) 0.038(3) 0.019(2) 0.010(2) 0.017(2)
C57 0.031(3) 0.026(2) 0.034(3) 0.014(2) 0.013(2) 0.013(2)
C58 0.030(3) 0.022(2) 0.035(3) 0.018(2) 0.018(2) 0.013(2)
C59 0.027(2) 0.024(2) 0.030(3) 0.013(2) 0.013(2) 0.011(2)
C60 0.029(3) 0.029(2) 0.034(3) 0.019(2) 0.014(2) 0.014(2)
C61 0.037(3) 0.027(2) 0.034(3) 0.017(2) 0.017(2) 0.015(2)
C62 0.036(3) 0.033(3) 0.029(3) 0.017(2) 0.014(2) 0.015(2)
C63 0.034(3) 0.031(3) 0.033(3) 0.020(2) 0.018(2) 0.015(2)
C64 0.044(3) 0.025(3) 0.033(3) 0.012(2) 0.012(2) 0.015(2)
C65 0.118(6) 0.057(4) 0.052(4) 0.013(3) 0.009(4) 0.064(5)
C66 0.077(5) 0.026(3) 0.077(5) 0.023(3) 0.046(4) 0.017(3)
C67 0.058(4) 0.034(3) 0.054(4) 0.018(3) 0.031(3) 0.018(3)
C68 0.027(2) 0.026(2) 0.027(2) 0.016(2) 0.0075(19) 0.012(2)
C69 0.032(3) 0.030(3) 0.033(3) 0.014(2) 0.014(2) 0.016(2)
C70 0.036(3) 0.027(3) 0.034(3) 0.014(2) 0.007(2) 0.015(2)
C71 0.028(3) 0.026(2) 0.033(3) 0.014(2) 0.005(2) 0.010(2)
C72 0.032(3) 0.033(3) 0.036(3) 0.018(2) 0.016(2) 0.014(2)
C73 0.037(3) 0.026(2) 0.034(3) 0.017(2) 0.015(2) 0.016(2)
C74 0.037(3) 0.029(3) 0.047(3) 0.018(3) 0.008(2) 0.009(2)
C75 0.041(3) 0.034(3) 0.027(3) 0.017(2) 0.017(2) 0.021(2)
C76 0.036(3) 0.027(2) 0.034(3) 0.019(2) 0.014(2) 0.015(2)
C77 0.036(3) 0.026(2) 0.036(3) 0.018(2) 0.011(2) 0.012(2)
C78 0.038(3) 0.042(3) 0.043(3) 0.028(3) 0.014(2) 0.019(2)
C79 0.039(3) 0.040(3) 0.040(3) 0.024(3) 0.010(2) 0.017(2)
C80 0.052(3) 0.040(3) 0.037(3) 0.026(3) 0.023(3) 0.027(3)
C81 0.041(3) 0.030(3) 0.029(3) 0.018(2) 0.014(2) 0.020(2)
C82 0.032(3) 0.039(3) 0.037(3) 0.020(2) 0.011(2) 0.011(2)
C83 0.040(3) 0.043(3) 0.043(3) 0.018(3) 0.019(3) 0.017(3)
C84 0.033(3) 0.062(4) 0.054(4) 0.031(3) 0.015(3) 0.017(3)
C85 0.043(3) 0.038(3) 0.042(3) 0.022(3) 0.013(3) 0.009(3)
C86 0.051(4) 0.090(5) 0.049(4) 0.045(4) 0.014(3) 0.036(4)
C87 0.047(4) 0.077(5) 0.095(6) 0.047(5) 0.017(4) 0.029(4)
O7 0.044(2) 0.057(3) 0.061(3) 0.033(2) 0.003(2) 0.019(2)
C88 0.058(4) 0.062(4) 0.064(5) 0.038(4) -0.001(4) 0.009(4)
C89 0.097(6) 0.045(4) 0.056(4) 0.022(4) 0.012(4) 0.004(4)
O8 0.077(3) 0.038(2) 0.058(3) 0.025(2) 0.017(2) 0.021(2)
C90 0.142(8) 0.084(6) 0.147(9) 0.056(6) 0.084(7) 0.082(6)
C91 0.118(5) 0.105(5) 0.115(5) 0.051(4) 0.037(4) 0.017(4)
C92 0.082(4) 0.079(3) 0.094(4) 0.043(3) 0.026(3) 0.048(3)
C93 0.067(4) 0.075(4) 0.077(4) 0.031(3) 0.027(3) 0.053(3)

loop_
_atom_type_symbol
_atom_type_description
_atom_type_scat_dispersion_real
_atom_type_scat_dispersion_imag
_atom_type_scat_source
C C 0.0033 0.0016 'International Tables Vol C Tables 4.2.6.8 and 6.1.1.4'
H H 0.0000 0.0000 'International Tables Vol C Tables 4.2.6.8 and 6.1.1.4'
N N 0.0061 0.0033 'International Tables Vol C Tables 4.2.6.8 and 6.1.1.4'
O O 0.0106 0.0060 'International Tables Vol C Tables 4.2.6.8 and 6.1.1.4'
V V 0.3005 0.5294 'International Tables Vol C Tables 4.2.6.8 and 6.1.1.4'
K K 0.2009 0.2494 'International Tables Vol C Tables 4.2.6.8 and 6.1.1.4'

loop_
_geom_angle_atom_site_label_1
_geom_angle_atom_site_label_2
_geom_angle_atom_site_label_3
_geom_angle
_geom_angle_site_symmetry_1
_geom_angle_site_symmetry_3
N1 V1 O1 109.95(19) . .
N1 V1 N2 105.05(19) . .
O1 V1 N2 109.49(15) . .
N1 V1 O2 110.32(19) . .
O1 V1 O2 116.59(16) . .
N2 V1 O2 104.71(15) . .
N1 V1 K1 49.60(15) . .
O1 V1 K1 149.22(11) . .
N2 V1 K1 99.12(11) . .
O2 V1 K1 64.41(11) . .
V1 N1 K1 104.65(19) . .
V1 N1 K1 140.0(2) . 2_765
K1 N1 K1 100.47(13) . 2_765
C1 O1 V1 156.8(3) . .
C23 N2 C13 116.3(4) . .
C23 N2 V1 139.8(3) . .
C13 N2 V1 103.8(3) . .
C31 O2 V1 155.2(3) . .
C31 O2 K1 84.0(3) . .
V1 O2 K1 84.11(12) . .
O4 K1 O3 64.37(13) . .
O4 K1 N1 160.06(13) . .
O3 K1 N1 133.84(13) . .
O4 K1 N1 108.45(13) . 2_765
O3 K1 N1 98.38(13) . 2_765
N1 K1 N1 79.53(13) . 2_765
O4 K1 O2 118.84(11) . .
O3 K1 O2 101.68(11) . .
N1 K1 O2 55.87(10) . .
N1 K1 O2 132.70(11) 2_765 .
O4 K1 C31 98.28(13) . .
O3 K1 C31 82.14(12) . .
N1 K1 C31 79.27(11) . .
N1 K1 C31 150.64(12) 2_765 .
O2 K1 C31 23.66(9) . .
O4 K1 C24 93.89(13) . 2_765
O3 K1 C24 146.79(12) . 2_765
N1 K1 C24 72.98(12) . 2_765
N1 K1 C24 63.41(12) 2_765 2_765
O2 K1 C24 111.03(10) . 2_765
C31 K1 C24 127.76(12) . 2_765
O4 K1 C44 22.79(14) . .
O3 K1 C44 43.47(16) . .
N1 K1 C44 164.71(15) . .
N1 K1 C44 115.13(16) 2_765 .
O2 K1 C44 108.84(14) . .
C31 K1 C44 85.48(14) . .
C24 K1 C44 116.57(15) 2_765 .
O4 K1 V1 149.48(10) . .
O3 K1 V1 116.93(10) . .
N1 K1 V1 25.75(8) . .
N1 K1 V1 101.58(9) 2_765 .
O2 K1 V1 31.47(6) . .
C31 K1 V1 54.08(8) . .
C24 K1 V1 94.70(9) 2_765 .
C44 K1 V1 139.32(12) . .
O4 K1 K1 144.58(11) . 2_765
O3 K1 K1 122.90(11) . 2_765
N1 K1 K1 40.05(8) . 2_765
N1 K1 K1 39.48(9) 2_765 2_765
O2 K1 K1 94.65(7) . 2_765
C31 K1 K1 116.74(9) . 2_765
C24 K1 K1 61.18(9) 2_765 2_765
C44 K1 K1 154.35(14) . 2_765
V1 K1 K1 63.19(3) . 2_765
O1 C1 C6 119.7(4) . .
O1 C1 C2 120.2(4) . .
C6 C1 C2 120.1(4) . .
C3 C2 C1 117.8(5) . .
C3 C2 C7 121.7(4) . .
C1 C2 C7 120.5(4) . .
C4 C3 C2 123.4(5) . .
C4 C3 H1 118.3 . .
C2 C3 H1 118.3 . .
C5 C4 C3 117.9(4) . .
C5 C4 C11 121.1(5) . .
C3 C4 C11 120.9(5) . .
C4 C5 C6 121.7(5) . .
C4 C5 H2 119.2 . .
C6 C5 H2 119.2 . .
C5 C6 C1 119.1(4) . .
C5 C6 C12 119.6(4) . .
C1 C6 C12 121.2(4) . .
C2 C7 C8 111.3(4) . .
C2 C7 C10 112.8(4) . .
C8 C7 C10 107.1(4) . .
C2 C7 C9 110.1(4) . .
C8 C7 C9 109.5(5) . .
C10 C7 C9 105.8(4) . .
C7 C8 H3 109.5 . .
C7 C8 H4 109.5 . .
H3 C8 H4 109.5 . .
C7 C8 H5 109.5 . .
H3 C8 H5 109.5 . .
H4 C8 H5 109.5 . .
C7 C9 H6 109.5 . .
C7 C9 H7 109.5 . .
H6 C9 H7 109.5 . .
C7 C9 H8 109.5 . .
H6 C9 H8 109.5 . .
H7 C9 H8 109.5 . .
C7 C10 H9 109.5 . .
C7 C10 H10 109.5 . .
H9 C10 H10 109.5 . .
C7 C10 H11 109.5 . .
H9 C10 H11 109.5 . .
H10 C10 H11 109.5 . .
C4 C11 H12 109.5 . .
C4 C11 H13 109.5 . .
H12 C11 H13 109.5 . .
C4 C11 H14 109.5 . .
H12 C11 H14 109.5 . .
H13 C11 H14 109.5 . .
C14 C12 C6 115.9(4) . .
C14 C12 H15 108.3 . .
C6 C12 H15 108.3 . .
C14 C12 H16 108.3 . .
C6 C12 H16 108.3 . .
H15 C12 H16 107.4 . .
C14 C13 C18 120.3(4) . .
C14 C13 N2 121.0(4) . .
C18 C13 N2 118.5(4) . .
C13 C14 C15 119.0(4) . .
C13 C14 C12 121.5(4) . .
C15 C14 C12 119.4(4) . .
C16 C15 C14 121.5(4) . .
C16 C15 H17 119.2 . .
C14 C15 H17 119.2 . .
C17 C16 C15 117.5(4) . .
C17 C16 C19 120.3(4) . .
C15 C16 C19 122.1(4) . .
C18 C17 C16 122.8(4) . .
C18 C17 H18 118.6 . .
C16 C17 H18 118.6 . .
C17 C18 C13 118.6(4) . .
C17 C18 C30 121.5(4) . .
C13 C18 C30 119.8(4) . .
C20 C19 C22 107.8(5) . .
C20 C19 C21 108.3(5) . .
C22 C19 C21 108.3(4) . .
C20 C19 C16 112.6(4) . .
C22 C19 C16 111.7(4) . .
C21 C19 C16 108.0(4) . .
C19 C20 H19 109.5 . .
C19 C20 H20 109.5 . .
H19 C20 H20 109.5 . .
C19 C20 H21 109.5 . .
H19 C20 H21 109.5 . .
H20 C20 H21 109.5 . .
C19 C21 H22 109.5 . .
C19 C21 H23 109.5 . .
H22 C21 H23 109.5 . .
C19 C21 H24 109.5 . .
H22 C21 H24 109.5 . .
H23 C21 H24 109.5 . .
C19 C22 H25 109.5 . .
C19 C22 H26 109.5 . .
H25 C22 H26 109.5 . .
C19 C22 H27 109.5 . .
H25 C22 H27 109.5 . .
H26 C22 H27 109.5 . .
C28 C23 C24 117.8(4) . .
C28 C23 N2 122.0(4) . .
C24 C23 N2 120.2(4) . .
C25 C24 C23 120.9(5) . .
C25 C24 K1 99.6(3) . 2_765
C23 C24 K1 113.9(3) . 2_765
C25 C24 H28 119.6 . .
C23 C24 H28 119.6 . .
K1 C24 H28 54.6 2_765 .
C24 C25 C26 121.4(5) . .
C24 C25 H29 119.3 . .
C26 C25 H29 119.3 . .
C27 C26 C25 117.5(5) . .
C27 C26 C29 120.7(5) . .
C25 C26 C29 121.8(5) . .
C26 C27 C28 121.8(5) . .
C26 C27 H30 119.1 . .
C28 C27 H30 119.1 . .
C27 C28 C23 120.6(5) . .
C27 C28 H31 119.7 . .
C23 C28 H31 119.7 . .
C26 C29 H32 109.5 . .
C26 C29 H33 109.5 . .
H32 C29 H33 109.5 . .
C26 C29 H34 109.5 . .
H32 C29 H34 109.5 . .
H33 C29 H34 109.5 . .
C18 C30 C36 116.8(4) . .
C18 C30 H35 108.1 . .
C36 C30 H35 108.1 . .
C18 C30 H36 108.1 . .
C36 C30 H36 108.1 . .
H35 C30 H36 107.3 . .
O2 C31 C36 119.7(4) . .
O2 C31 C32 120.4(4) . .
C36 C31 C32 119.9(4) . .
O2 C31 K1 72.3(2) . .
C36 C31 K1 100.5(3) . .
C32 C31 K1 97.8(3) . .
C33 C32 C31 117.1(4) . .
C33 C32 C37 121.1(4) . .
C31 C32 C37 121.9(4) . .
C34 C33 C32 124.5(5) . .
C34 C33 H37 117.8 . .
C32 C33 H37 117.8 . .
C33 C34 C35 117.3(4) . .
C33 C34 C41 121.3(5) . .
C35 C34 C41 121.4(5) . .
C36 C35 C34 121.6(5) . .
C36 C35 H38 119.2 . .
C34 C35 H38 119.2 . .
C35 C36 C31 119.5(4) . .
C35 C36 C30 117.7(4) . .
C31 C36 C30 122.7(4) . .
C32 C37 C38 110.9(4) . .
C32 C37 C40 112.0(4) . .
C38 C37 C40 107.5(4) . .
C32 C37 C39 109.8(4) . .
C38 C37 C39 110.2(4) . .
C40 C37 C39 106.3(4) . .
C37 C38 H39 109.5 . .
C37 C38 H40 109.5 . .
H39 C38 H40 109.5 . .
C37 C38 H41 109.5 . .
H39 C38 H41 109.5 . .
H40 C38 H41 109.5 . .
C37 C39 H42 109.5 . .
C37 C39 H43 109.5 . .
H42 C39 H43 109.5 . .
C37 C39 H44 109.5 . .
H42 C39 H44 109.5 . .
H43 C39 H44 109.5 . .
C37 C40 H45 109.5 . .
C37 C40 H46 109.5 . .
H45 C40 H46 109.5 . .
C37 C40 H47 109.5 . .
H45 C40 H47 109.5 . .
H46 C40 H47 109.5 . .
C34 C41 H48 109.5 . .
C34 C41 H49 109.5 . .
H48 C41 H49 109.5 . .
C34 C41 H50 109.5 . .
H48 C41 H50 109.5 . .
H49 C41 H50 109.5 . .
O3 C42 H51 109.5 . .
O3 C42 H52 109.5 . .
H51 C42 H52 109.5 . .
O3 C42 H53 109.5 . .
H51 C42 H53 109.5 . .
H52 C42 H53 109.5 . .
C43 O3 C42 111.5(5) . .
C43 O3 K1 116.8(4) . .
C42 O3 K1 126.7(4) . .
O3 C43 C44 109.0(5) . .
O3 C43 H54 109.9 . .
C44 C43 H54 109.9 . .
O3 C43 H55 109.9 . .
C44 C43 H55 109.9 . .
H54 C43 H55 108.3 . .
O4 C44 C43 114.9(5) . .
O4 C44 K1 46.3(3) . .
C43 C44 K1 82.2(4) . .
O4 C44 H56 108.5 . .
C43 C44 H56 108.5 . .
K1 C44 H56 153.8 . .
O4 C44 H57 108.5 . .
C43 C44 H57 108.5 . .
K1 C44 H57 90.7 . .
H56 C44 H57 107.5 . .
C45 O4 C44 115.2(5) . .
C45 O4 K1 112.2(4) . .
C44 O4 K1 110.9(3) . .
O4 C45 H58 109.5 . .
O4 C45 H59 109.5 . .
H58 C45 H59 109.5 . .
O4 C45 H60 109.5 . .
H58 C45 H60 109.5 . .
H59 C45 H60 109.5 . .
N3 V2 O6 111.40(18) . .
N3 V2 N4 104.35(18) . .
O6 V2 N4 107.31(16) . .
N3 V2 O5 103.94(17) . .
O6 V2 O5 123.09(14) . .
N4 V2 O5 105.17(15) . .
N3 V2 K2 56.30(15) . .
O6 V2 K2 160.22(10) . .
N4 V2 K2 91.50(12) . .
O5 V2 K2 54.56(10) . .
V2 N3 K2 150.5(2) . 2_666
V2 N3 K2 96.05(17) . .
K2 N3 K2 103.09(13) 2_666 .
C46 O5 V2 142.8(3) . .
C46 O5 K2 118.9(3) . .
V2 O5 K2 91.89(12) . .
C68 N4 C58 118.3(4) . .
C68 N4 V2 138.4(3) . .
C58 N4 V2 103.0(3) . .
C76 O6 V2 143.5(3) . .
O7 K2 O8 63.45(14) . .
O7 K2 N3 98.97(12) . 2_666
O8 K2 N3 101.58(12) . 2_666
O7 K2 O5 113.80(12) . .
O8 K2 O5 119.79(11) . .
N3 K2 O5 135.20(11) 2_666 .
O7 K2 N3 139.89(13) . .
O8 K2 N3 156.64(13) . .
N3 K2 N3 76.91(13) 2_666 .
O5 K2 N3 58.30(10) . .
O7 K2 V2 124.75(10) . .
O8 K2 V2 152.51(9) . .
N3 K2 V2 102.51(9) 2_666 .
O5 K2 V2 33.55(7) . .
N3 K2 V2 27.65(8) . .
O7 K2 C89 43.59(16) . .
O8 K2 C89 23.87(14) . .
N3 K2 C89 90.92(15) 2_666 .
O5 K2 C89 133.88(14) . .
N3 K2 C89 167.61(15) . .
V2 K2 C89 164.30(14) . .
O7 K2 C88 20.78(14) . .
O8 K2 C88 42.68(15) . .
N3 K2 C88 102.01(14) 2_666 .
O5 K2 C88 119.59(13) . .
N3 K2 C88 160.68(14) . .
V2 K2 C88 141.19(13) . .
C89 K2 C88 24.59(15) . .
O7 K2 K2 126.38(10) . 2_666
O8 K2 K2 136.10(10) . 2_666
N3 K2 K2 39.07(9) 2_666 2_666
O5 K2 K2 96.14(8) . 2_666
N3 K2 K2 37.85(8) . 2_666
V2 K2 K2 64.11(3) . 2_666
C89 K2 K2 129.94(13) . 2_666
C88 K2 K2 137.87(12) . 2_666
O5 C46 C51 120.2(4) . .
O5 C46 C47 119.5(4) . .
C51 C46 C47 120.2(4) . .
C48 C47 C46 117.4(4) . .
C48 C47 C52 121.5(4) . .
C46 C47 C52 121.0(4) . .
C47 C48 C49 124.1(4) . .
C47 C48 H61 118.0 . .
C49 C48 H61 118.0 . .
C48 C49 C50 116.8(4) . .
C48 C49 C56 121.5(4) . .
C50 C49 C56 121.5(4) . .
C49 C50 C51 122.2(4) . .
C49 C50 H62 118.9 . .
C51 C50 H62 118.9 . .
C50 C51 C46 119.1(4) . .
C50 C51 C57 119.1(4) . .
C46 C51 C57 121.7(4) . .
C53 C52 C54 110.7(4) . .
C53 C52 C55 106.9(4) . .
C54 C52 C55 107.1(4) . .
C53 C52 C47 109.5(4) . .
C54 C52 C47 110.8(4) . .
C55 C52 C47 111.8(4) . .
C52 C53 H63 109.5 . .
C52 C53 H64 109.5 . .
H63 C53 H64 109.5 . .
C52 C53 H65 109.5 . .
H63 C53 H65 109.5 . .
H64 C53 H65 109.5 . .
C52 C54 H66 109.5 . .
C52 C54 H67 109.5 . .
H66 C54 H67 109.5 . .
C52 C54 H68 109.5 . .
H66 C54 H68 109.5 . .
H67 C54 H68 109.5 . .
C52 C55 H69 109.5 . .
C52 C55 H70 109.5 . .
H69 C55 H70 109.5 . .
C52 C55 H71 109.5 . .
H69 C55 H71 109.5 . .
H70 C55 H71 109.5 . .
C49 C56 H72 109.5 . .
C49 C56 H73 109.5 . .
H72 C56 H73 109.5 . .
C49 C56 H74 109.5 . .
H72 C56 H74 109.5 . .
H73 C56 H74 109.5 . .
C59 C57 C51 112.8(4) . .
C59 C57 H75 109.0 . .
C51 C57 H75 109.0 . .
C59 C57 H76 109.0 . .
C51 C57 H76 109.0 . .
H75 C57 H76 107.8 . .
C59 C58 C63 120.8(4) . .
C59 C58 N4 120.2(4) . .
C63 C58 N4 118.6(4) . .
C58 C59 C60 118.4(4) . .
C58 C59 C57 121.5(4) . .
C60 C59 C57 120.1(4) . .
C61 C60 C59 122.4(4) . .
C61 C60 H77 118.8 . .
C59 C60 H77 118.8 . .
C60 C61 C62 117.6(4) . .
C60 C61 C64 122.5(4) . .
C62 C61 C64 119.9(4) . .
C61 C62 C63 122.2(5) . .
C61 C62 H78 118.9 . .
C63 C62 H78 118.9 . .
C62 C63 C58 118.3(4) . .
C62 C63 C75 120.9(4) . .
C58 C63 C75 120.8(4) . .
C66 C64 C65 109.1(5) . .
C66 C64 C67 109.1(4) . .
C65 C64 C67 107.4(5) . .
C66 C64 C61 109.6(4) . .
C65 C64 C61 111.2(4) . .
C67 C64 C61 110.4(4) . .
C64 C65 H79 109.5 . .
C64 C65 H80 109.5 . .
H79 C65 H80 109.5 . .
C64 C65 H81 109.5 . .
H79 C65 H81 109.5 . .
H80 C65 H81 109.5 . .
C64 C66 H82 109.5 . .
C64 C66 H83 109.5 . .
H82 C66 H83 109.5 . .
C64 C66 H84 109.5 . .
H82 C66 H84 109.5 . .
H83 C66 H84 109.5 . .
C64 C67 H85 109.5 . .
C64 C67 H86 109.5 . .
H85 C67 H86 109.5 . .
C64 C67 H87 109.5 . .
H85 C67 H87 109.5 . .
H86 C67 H87 109.5 . .
C69 C68 C73 117.8(4) . .
C69 C68 N4 120.9(4) . .
C73 C68 N4 121.3(4) . .
C70 C69 C68 121.1(4) . .
C70 C69 H88 119.4 . .
C68 C69 H88 119.4 . .
C69 C70 C71 121.9(4) . .
C69 C70 H89 119.0 . .
C71 C70 H89 119.0 . .
C72 C71 C70 116.6(4) . .
C72 C71 C74 122.2(4) . .
C70 C71 C74 121.1(4) . .
C71 C72 C73 122.6(4) . .
C71 C72 H90 118.7 . .
C73 C72 H90 118.7 . .
C68 C73 C72 119.9(4) . .
C68 C73 H91 120.0 . .
C72 C73 H91 120.0 . .
C71 C74 H92 109.5 . .
C71 C74 H93 109.5 . .
H92 C74 H93 109.5 . .
C71 C74 H94 109.5 . .
H92 C74 H94 109.5 . .
H93 C74 H94 109.5 . .
C63 C75 C81 119.7(4) . .
C63 C75 H95 107.4 . .
C81 C75 H95 107.4 . .
C63 C75 H96 107.4 . .
C81 C75 H96 107.4 . .
H95 C75 H96 106.9 . .
O6 C76 C81 118.8(4) . .
O6 C76 C77 121.3(4) . .
C81 C76 C77 119.8(4) . .
C78 C77 C76 117.6(4) . .
C78 C77 C82 120.9(4) . .
C76 C77 C82 121.5(4) . .
C79 C78 C77 124.1(5) . .
C79 C78 H97 118.0 . .
C77 C78 H97 118.0 . .
C78 C79 C80 116.7(5) . .
C78 C79 C86 121.9(5) . .
C80 C79 C86 121.4(5) . .
C81 C80 C79 122.9(4) . .
C81 C80 H98 118.5 . .
C79 C80 H98 118.5 . .
C80 C81 C76 118.8(4) . .
C80 C81 C75 118.1(4) . .
C76 C81 C75 122.9(4) . .
C83 C82 C84 106.6(4) . .
C83 C82 C77 111.6(4) . .
C84 C82 C77 112.1(4) . .
C83 C82 C85 110.6(4) . .
C84 C82 C85 106.7(4) . .
C77 C82 C85 109.0(4) . .
C82 C83 H99 109.5 . .
C82 C83 H100 109.5 . .
H99 C83 H100 109.5 . .
C82 C83 H101 109.5 . .
H99 C83 H101 109.5 . .
H100 C83 H101 109.5 . .
C82 C84 H102 109.5 . .
C82 C84 H103 109.5 . .
H102 C84 H103 109.5 . .
C82 C84 H104 109.5 . .
H102 C84 H104 109.5 . .
H103 C84 H104 109.5 . .
C82 C85 H105 109.5 . .
C82 C85 H106 109.5 . .
H105 C85 H106 109.5 . .
C82 C85 H107 109.5 . .
H105 C85 H107 109.5 . .
H106 C85 H107 109.5 . .
C79 C86 H108 109.5 . .
C79 C86 H109 109.5 . .
H108 C86 H109 109.5 . .
C79 C86 H110 109.5 . .
H108 C86 H110 109.5 . .
H109 C86 H110 109.5 . .
O7 C87 H111 109.5 . .
O7 C87 H112 109.5 . .
H111 C87 H112 109.5 . .
O7 C87 H113 109.5 . .
H111 C87 H113 109.5 . .
H112 C87 H113 109.5 . .
C88 O7 C87 113.2(5) . .
C88 O7 K2 118.4(4) . .
C87 O7 K2 123.3(4) . .
O7 C88 C89 108.5(5) . .
O7 C88 K2 40.8(3) . .
C89 C88 K2 73.4(4) . .
O7 C88 H114 110.0 . .
C89 C88 H114 110.0 . .
K2 C88 H114 143.4 . .
O7 C88 H115 110.0 . .
C89 C88 H115 110.0 . .
K2 C88 H115 104.0 . .
H114 C88 H115 108.4 . .
O8 C89 C88 110.1(5) . .
O8 C89 K2 50.0(3) . .
C88 C89 K2 82.0(4) . .
O8 C89 H116 109.6 . .
C88 C89 H116 109.6 . .
K2 C89 H116 159.6 . .
O8 C89 H117 109.6 . .
C88 C89 H117 109.6 . .
K2 C89 H117 82.2 . .
H116 C89 H117 108.1 . .
C90 O8 C89 113.6(6) . .
C90 O8 K2 106.3(5) . .
C89 O8 K2 106.2(3) . .
O8 C90 H118 109.5 . .
O8 C90 H119 109.5 . .
H118 C90 H119 109.5 . .
O8 C90 H120 109.5 . .
H118 C90 H120 109.5 . .
H119 C90 H120 109.5 . .
C92 C91 H121 109.5 . .
C92 C91 H122 109.5 . .
H121 C91 H122 109.5 . .
C92 C91 H123 109.5 . .
H121 C91 H123 109.5 . .
H122 C91 H123 109.5 . .
C91 C92 C93 114.2(7) . .
C91 C92 H124 108.7 . .
C93 C92 H124 108.7 . .
C91 C92 H125 108.7 . .
C93 C92 H125 108.7 . .
H124 C92 H125 107.6 . .
C93 C93 C92 113.1(7) 2_665 .
C93 C93 H126 109.0 2_665 .
C92 C93 H126 109.0 . .
C93 C93 H127 109.0 2_665 .
C92 C93 H127 109.0 . .
H126 C93 H127 107.8 . .

loop_
_geom_bond_atom_site_label_1
_geom_bond_atom_site_label_2
_geom_bond_distance
_geom_bond_site_symmetry_2
V1 N1 1.591(4) .
V1 O1 1.824(3) .
V1 N2 1.853(4) .
V1 O2 1.860(3) .
V1 K1 3.5432(16) .
N1 K1 2.789(4) .
N1 K1 2.823(4) 2_765
O1 C1 1.356(5) .
N2 C23 1.415(5) .
N2 C13 1.436(5) .
O2 C31 1.354(5) .
O2 K1 3.213(4) .
K1 O4 2.673(4) .
K1 O3 2.697(4) .
K1 N1 2.823(4) 2_765
K1 C31 3.354(5) .
K1 C24 3.367(5) 2_765
K1 C44 3.453(6) .
K1 K1 4.314(2) 2_765
C1 C6 1.414(6) .
C1 C2 1.416(6) .
C2 C3 1.394(6) .
C2 C7 1.523(7) .
C3 C4 1.389(7) .
C3 H1 0.9500 .
C4 C5 1.389(6) .
C4 C11 1.511(6) .
C5 C6 1.403(6) .
C5 H2 0.9500 .
C6 C12 1.519(6) .
C7 C8 1.538(7) .
C7 C10 1.549(7) .
C7 C9 1.556(7) .
C8 H3 0.9800 .
C8 H4 0.9800 .
C8 H5 0.9800 .
C9 H6 0.9800 .
C9 H7 0.9800 .
C9 H8 0.9800 .
C10 H9 0.9800 .
C10 H10 0.9800 .
C10 H11 0.9800 .
C11 H12 0.9800 .
C11 H13 0.9800 .
C11 H14 0.9800 .
C12 C14 1.517(6) .
C12 H15 0.9900 .
C12 H16 0.9900 .
C13 C14 1.400(6) .
C13 C18 1.401(6) .
C14 C15 1.409(6) .
C15 C16 1.396(6) .
C15 H17 0.9500 .
C16 C17 1.394(6) .
C16 C19 1.541(6) .
C17 C18 1.393(6) .
C17 H18 0.9500 .
C18 C30 1.523(6) .
C19 C20 1.518(7) .
C19 C22 1.527(7) .
C19 C21 1.535(7) .
C20 H19 0.9800 .
C20 H20 0.9800 .
C20 H21 0.9800 .
C21 H22 0.9800 .
C21 H23 0.9800 .
C21 H24 0.9800 .
C22 H25 0.9800 .
C22 H26 0.9800 .
C22 H27 0.9800 .
C23 C28 1.394(6) .
C23 C24 1.396(6) .
C24 C25 1.385(6) .
C24 K1 3.367(5) 2_765
C24 H28 0.9500 .
C25 C26 1.392(7) .
C25 H29 0.9500 .
C26 C27 1.380(7) .
C26 C29 1.520(7) .
C27 C28 1.389(6) .
C27 H30 0.9500 .
C28 H31 0.9500 .
C29 H32 0.9800 .
C29 H33 0.9800 .
C29 H34 0.9800 .
C30 C36 1.528(6) .
C30 H35 0.9900 .
C30 H36 0.9900 .
C31 C36 1.404(6) .
C31 C32 1.421(6) .
C32 C33 1.381(6) .
C32 C37 1.539(7) .
C33 C34 1.377(7) .
C33 H37 0.9500 .
C34 C35 1.393(6) .
C34 C41 1.520(6) .
C35 C36 1.390(6) .
C35 H38 0.9500 .
C37 C38 1.542(7) .
C37 C40 1.546(6) .
C37 C39 1.547(7) .
C38 H39 0.9800 .
C38 H40 0.9800 .
C38 H41 0.9800 .
C39 H42 0.9800 .
C39 H43 0.9800 .
C39 H44 0.9800 .
C40 H45 0.9800 .
C40 H46 0.9800 .
C40 H47 0.9800 .
C41 H48 0.9800 .
C41 H49 0.9800 .
C41 H50 0.9800 .
C42 O3 1.426(7) .
C42 H51 0.9800 .
C42 H52 0.9800 .
C42 H53 0.9800 .
O3 C43 1.425(7) .
C43 C44 1.503(9) .
C43 H54 0.9900 .
C43 H55 0.9900 .
C44 O4 1.432(7) .
C44 H56 0.9900 .
C44 H57 0.9900 .
O4 C45 1.425(7) .
C45 H58 0.9800 .
C45 H59 0.9800 .
C45 H60 0.9800 .
V2 N3 1.589(4) .
V2 O6 1.848(3) .
V2 N4 1.861(4) .
V2 O5 1.883(3) .
V2 K2 3.4054(16) .
N3 K2 2.774(4) 2_666
N3 K2 2.849(4) .
O5 C46 1.363(5) .
O5 K2 2.776(3) .
N4 C68 1.417(5) .
N4 C58 1.434(5) .
O6 C76 1.348(5) .
K2 O7 2.627(4) .
K2 O8 2.728(4) .
K2 N3 2.774(4) 2_666
K2 C89 3.422(7) .
K2 C88 3.536(6) .
K2 K2 4.403(2) 2_666
C46 C51 1.403(6) .
C46 C47 1.421(6) .
C47 C48 1.391(6) .
C47 C52 1.548(6) .
C48 C49 1.391(6) .
C48 H61 0.9500 .
C49 C50 1.394(6) .
C49 C56 1.505(6) .
C50 C51 1.399(6) .
C50 H62 0.9500 .
C51 C57 1.518(6) .
C52 C53 1.538(7) .
C52 C54 1.539(7) .
C52 C55 1.545(7) .
C53 H63 0.9800 .
C53 H64 0.9800 .
C53 H65 0.9800 .
C54 H66 0.9800 .
C54 H67 0.9800 .
C54 H68 0.9800 .
C55 H69 0.9800 .
C55 H70 0.9800 .
C55 H71 0.9800 .
C56 H72 0.9800 .
C56 H73 0.9800 .
C56 H74 0.9800 .
C57 C59 1.518(6) .
C57 H75 0.9900 .
C57 H76 0.9900 .
C58 C59 1.398(6) .
C58 C63 1.405(6) .
C59 C60 1.399(6) .
C60 C61 1.388(6) .
C60 H77 0.9500 .
C61 C62 1.394(6) .
C61 C64 1.544(6) .
C62 C63 1.400(6) .
C62 H78 0.9500 .
C63 C75 1.512(6) .
C64 C66 1.514(7) .
C64 C65 1.527(7) .
C64 C67 1.529(7) .
C65 H79 0.9800 .
C65 H80 0.9800 .
C65 H81 0.9800 .
C66 H82 0.9800 .
C66 H83 0.9800 .
C66 H84 0.9800 .
C67 H85 0.9800 .
C67 H86 0.9800 .
C67 H87 0.9800 .
C68 C69 1.394(6) .
C68 C73 1.400(6) .
C69 C70 1.384(6) .
C69 H88 0.9500 .
C70 C71 1.396(6) .
C70 H89 0.9500 .
C71 C72 1.381(6) .
C71 C74 1.509(6) .
C72 C73 1.400(6) .
C72 H90 0.9500 .
C73 H91 0.9500 .
C74 H92 0.9800 .
C74 H93 0.9800 .
C74 H94 0.9800 .
C75 C81 1.524(6) .
C75 H95 0.9900 .
C75 H96 0.9900 .
C76 C81 1.409(6) .
C76 C77 1.429(6) .
C77 C78 1.390(6) .
C77 C82 1.545(7) .
C78 C79 1.382(7) .
C78 H97 0.9500 .
C79 C80 1.396(7) .
C79 C86 1.511(7) .
C80 C81 1.392(6) .
C80 H98 0.9500 .
C82 C83 1.531(7) .
C82 C84 1.544(7) .
C82 C85 1.547(7) .
C83 H99 0.9800 .
C83 H100 0.9800 .
C83 H101 0.9800 .
C84 H102 0.9800 .
C84 H103 0.9800 .
C84 H104 0.9800 .
C85 H105 0.9800 .
C85 H106 0.9800 .
C85 H107 0.9800 .
C86 H108 0.9800 .
C86 H109 0.9800 .
C86 H110 0.9800 .
C87 O7 1.436(7) .
C87 H111 0.9800 .
C87 H112 0.9800 .
C87 H113 0.9800 .
O7 C88 1.426(7) .
C88 C89 1.486(9) .
C88 H114 0.9900 .
C88 H115 0.9900 .
C89 O8 1.442(7) .
C89 H116 0.9900 .
C89 H117 0.9900 .
O8 C90 1.421(8) .
C90 H118 0.9800 .
C90 H119 0.9800 .
C90 H120 0.9800 .
C91 C92 1.483(10) .
C91 H121 0.9800 .
C91 H122 0.9800 .
C91 H123 0.9800 .
C92 C93 1.527(9) .
C92 H124 0.9900 .
C92 H125 0.9900 .
C93 C93 1.508(12) 2_665
C93 H126 0.9900 .
C93 H127 0.9900 .

loop_
_geom_torsion_atom_site_label_1
_geom_torsion_atom_site_label_2
_geom_torsion_atom_site_label_3
_geom_torsion_atom_site_label_4
_geom_torsion
_geom_torsion_site_symmetry_1
_geom_torsion_site_symmetry_4
O1 V1 N1 K1 -153.04(14) . .
N2 V1 N1 K1 89.24(18) . .
O2 V1 N1 K1 -23.1(2) . .
O1 V1 N1 K1 79.9(3) . 2_765
N2 V1 N1 K1 -37.8(4) . 2_765
O2 V1 N1 K1 -150.2(3) . 2_765
K1 V1 N1 K1 -127.1(4) . 2_765
N1 V1 O1 C1 -137.9(8) . .
N2 V1 O1 C1 -23.0(8) . .
O2 V1 O1 C1 95.6(8) . .
K1 V1 O1 C1 179.6(7) . .
N1 V1 N2 C23 0.5(5) . .
O1 V1 N2 C23 -117.5(4) . .
O2 V1 N2 C23 116.8(5) . .
K1 V1 N2 C23 51.0(5) . .
N1 V1 N2 C13 -175.6(3) . .
O1 V1 N2 C13 66.3(3) . .
O2 V1 N2 C13 -59.4(3) . .
K1 V1 N2 C13 -125.2(2) . .
N1 V1 O2 C31 81.2(8) . .
O1 V1 O2 C31 -152.5(7) . .
N2 V1 O2 C31 -31.4(8) . .
K1 V1 O2 C31 61.9(8) . .
N1 V1 O2 K1 19.34(18) . .
O1 V1 O2 K1 145.65(12) . .
N2 V1 O2 K1 -93.21(13) . .
V1 N1 K1 O4 95.7(4) . .
K1 N1 K1 O4 -115.7(4) 2_765 .
V1 N1 K1 O3 -56.9(3) . .
K1 N1 K1 O3 91.60(18) 2_765 .
V1 N1 K1 N1 -148.5(3) . 2_765
K1 N1 K1 N1 0.0 2_765 2_765
V1 N1 K1 O2 14.90(14) . .
K1 N1 K1 O2 163.43(17) 2_765 .
V1 N1 K1 C31 11.05(18) . .
K1 N1 K1 C31 159.58(15) 2_765 .
V1 N1 K1 C24 146.3(2) . 2_765
K1 N1 K1 C24 -65.20(12) 2_765 2_765
V1 N1 K1 C44 15.4(7) . .
K1 N1 K1 C44 164.0(6) 2_765 .
K1 N1 K1 V1 148.5(3) 2_765 .
V1 N1 K1 K1 -148.5(3) . 2_765
C31 O2 K1 O4 32.1(3) . .
V1 O2 K1 O4 -169.75(13) . .
C31 O2 K1 O3 -34.9(3) . .
V1 O2 K1 O3 123.23(14) . .
C31 O2 K1 N1 -170.5(3) . .
V1 O2 K1 N1 -12.36(12) . .
C31 O2 K1 N1 -148.1(3) . 2_765
V1 O2 K1 N1 10.07(19) . 2_765
V1 O2 K1 C31 158.2(3) . .
C31 O2 K1 C24 139.2(3) . 2_765
V1 O2 K1 C24 -62.61(14) . 2_765
C31 O2 K1 C44 9.6(3) . .
V1 O2 K1 C44 167.79(16) . .
C31 O2 K1 V1 -158.2(3) . .
C31 O2 K1 K1 -159.9(2) . 2_765
V1 O2 K1 K1 -1.75(11) . 2_765
N1 V1 K1 O4 -138.1(3) . .
O1 V1 K1 O4 -81.7(3) . .
N2 V1 K1 O4 119.9(2) . .
O2 V1 K1 O4 17.9(2) . .
N1 V1 K1 O3 137.3(2) . .
O1 V1 K1 O3 -166.3(2) . .
N2 V1 K1 O3 35.28(16) . .
O2 V1 K1 O3 -66.75(16) . .
O1 V1 K1 N1 56.4(3) . .
N2 V1 K1 N1 -102.0(2) . .
O2 V1 K1 N1 155.9(2) . .
N1 V1 K1 N1 31.6(3) . 2_765
O1 V1 K1 N1 88.0(2) . 2_765
N2 V1 K1 N1 -70.44(14) . 2_765
O2 V1 K1 N1 -172.46(14) . 2_765
N1 V1 K1 O2 -155.9(2) . .
O1 V1 K1 O2 -99.5(2) . .
N2 V1 K1 O2 102.02(16) . .
N1 V1 K1 C31 -166.6(2) . .
O1 V1 K1 C31 -110.2(2) . .
N2 V1 K1 C31 91.40(15) . .
O2 V1 K1 C31 -10.62(15) . .
N1 V1 K1 C24 -32.2(2) . 2_765
O1 V1 K1 C24 24.2(2) . 2_765
N2 V1 K1 C24 -134.24(14) . 2_765
O2 V1 K1 C24 123.74(14) . 2_765
N1 V1 K1 C44 -173.8(3) . .
O1 V1 K1 C44 -117.4(3) . .
N2 V1 K1 C44 84.1(2) . .
O2 V1 K1 C44 -17.9(2) . .
N1 V1 K1 K1 22.11(19) . 2_765
O1 V1 K1 K1 78.5(2) . 2_765
N2 V1 K1 K1 -79.94(12) . 2_765
O2 V1 K1 K1 178.04(12) . 2_765
V1 O1 C1 C6 16.4(10) . .
V1 O1 C1 C2 -165.5(6) . .
O1 C1 C2 C3 179.1(4) . .
C6 C1 C2 C3 -2.8(7) . .
O1 C1 C2 C7 -1.0(7) . .
C6 C1 C2 C7 177.1(4) . .
C1 C2 C3 C4 0.9(7) . .
C7 C2 C3 C4 -178.9(4) . .
C2 C3 C4 C5 0.6(7) . .
C2 C3 C4 C11 176.6(4) . .
C3 C4 C5 C6 -0.3(7) . .
C11 C4 C5 C6 -176.3(4) . .
C4 C5 C6 C1 -1.6(7) . .
C4 C5 C6 C12 175.6(4) . .
O1 C1 C6 C5 -178.8(4) . .
C2 C1 C6 C5 3.1(7) . .
O1 C1 C6 C12 4.0(6) . .
C2 C1 C6 C12 -174.1(4) . .
C3 C2 C7 C8 -118.8(5) . .
C1 C2 C7 C8 61.4(6) . .
C3 C2 C7 C10 1.7(7) . .
C1 C2 C7 C10 -178.2(4) . .
C3 C2 C7 C9 119.6(5) . .
C1 C2 C7 C9 -60.2(6) . .
C5 C6 C12 C14 111.0(5) . .
C1 C6 C12 C14 -71.9(5) . .
C23 N2 C13 C14 98.0(5) . .
V1 N2 C13 C14 -84.8(4) . .
C23 N2 C13 C18 -86.0(5) . .
V1 N2 C13 C18 91.2(4) . .
C18 C13 C14 C15 4.6(6) . .
N2 C13 C14 C15 -179.4(4) . .
C18 C13 C14 C12 -176.5(4) . .
N2 C13 C14 C12 -0.5(6) . .
C6 C12 C14 C13 108.7(5) . .
C6 C12 C14 C15 -72.4(5) . .
C13 C14 C15 C16 -0.3(7) . .
C12 C14 C15 C16 -179.2(4) . .
C14 C15 C16 C17 -3.2(7) . .
C14 C15 C16 C19 173.3(4) . .
C15 C16 C17 C18 2.5(7) . .
C19 C16 C17 C18 -174.1(4) . .
C16 C17 C18 C13 1.8(7) . .
C16 C17 C18 C30 179.3(4) . .
C14 C13 C18 C17 -5.4(7) . .
N2 C13 C18 C17 178.6(4) . .
C14 C13 C18 C30 177.0(4) . .
N2 C13 C18 C30 1.0(6) . .
C17 C16 C19 C20 -172.9(5) . .
C15 C16 C19 C20 10.7(7) . .
C17 C16 C19 C22 -51.4(6) . .
C15 C16 C19 C22 132.2(5) . .
C17 C16 C19 C21 67.5(6) . .
C15 C16 C19 C21 -108.9(5) . .
C13 N2 C23 C28 -29.5(6) . .
V1 N2 C23 C28 154.7(4) . .
C13 N2 C23 C24 150.7(4) . .
V1 N2 C23 C24 -25.1(7) . .
C28 C23 C24 C25 -1.1(7) . .
N2 C23 C24 C25 178.7(4) . .
C28 C23 C24 K1 -119.6(4) . 2_765
N2 C23 C24 K1 60.2(5) . 2_765
C23 C24 C25 C26 -1.1(7) . .
K1 C24 C25 C26 124.3(4) 2_765 .
C24 C25 C26 C27 2.6(7) . .
C24 C25 C26 C29 -178.6(5) . .
C25 C26 C27 C28 -1.9(7) . .
C29 C26 C27 C28 179.3(5) . .
C26 C27 C28 C23 -0.3(7) . .
C24 C23 C28 C27 1.8(7) . .
N2 C23 C28 C27 -178.0(4) . .
C17 C18 C30 C36 76.4(6) . .
C13 C18 C30 C36 -106.0(5) . .
V1 O2 C31 C36 30.4(10) . .
K1 O2 C31 C36 92.2(4) . .
V1 O2 C31 C32 -150.6(6) . .
K1 O2 C31 C32 -88.7(4) . .
V1 O2 C31 K1 -61.9(7) . .
O4 K1 C31 O2 -152.0(3) . .
O3 K1 C31 O2 145.5(3) . .
N1 K1 C31 O2 8.0(2) . .
N1 K1 C31 O2 52.4(4) 2_765 .
C24 K1 C31 O2 -50.5(3) 2_765 .
C44 K1 C31 O2 -170.9(3) . .
V1 K1 C31 O2 13.9(2) . .
K1 K1 C31 O2 22.5(3) 2_765 .
O4 K1 C31 C36 90.1(3) . .
O3 K1 C31 C36 27.5(3) . .
N1 K1 C31 C36 -110.0(3) . .
N1 K1 C31 C36 -65.6(4) 2_765 .
O2 K1 C31 C36 -118.0(4) . .
C24 K1 C31 C36 -168.4(3) 2_765 .
C44 K1 C31 C36 71.2(3) . .
V1 K1 C31 C36 -104.1(3) . .
K1 K1 C31 C36 -95.4(3) 2_765 .
O4 K1 C31 C32 -32.4(3) . .
O3 K1 C31 C32 -95.0(3) . .
N1 K1 C31 C32 127.5(3) . .
N1 K1 C31 C32 171.9(3) 2_765 .
O2 K1 C31 C32 119.5(4) . .
C24 K1 C31 C32 69.1(3) 2_765 .
C44 K1 C31 C32 -51.3(3) . .
V1 K1 C31 C32 133.4(3) . .
K1 K1 C31 C32 142.1(3) 2_765 .
O2 C31 C32 C33 176.1(4) . .
C36 C31 C32 C33 -4.9(7) . .
K1 C31 C32 C33 102.1(4) . .
O2 C31 C32 C37 -3.7(7) . .
C36 C31 C32 C37 175.3(4) . .
K1 C31 C32 C37 -77.7(4) . .
C31 C32 C33 C34 1.8(7) . .
C37 C32 C33 C34 -178.5(5) . .
C32 C33 C34 C35 1.5(7) . .
C32 C33 C34 C41 -179.4(5) . .
C33 C34 C35 C36 -1.6(7) . .
C41 C34 C35 C36 179.3(5) . .
C34 C35 C36 C31 -1.6(7) . .
C34 C35 C36 C30 -178.7(4) . .
O2 C31 C36 C35 -176.1(4) . .
C32 C31 C36 C35 4.9(7) . .
K1 C31 C36 C35 -100.6(4) . .
O2 C31 C36 C30 0.8(7) . .
C32 C31 C36 C30 -178.2(4) . .
K1 C31 C36 C30 76.4(4) . .
C18 C30 C36 C35 -126.4(5) . .
C18 C30 C36 C31 56.6(6) . .
C33 C32 C37 C38 -117.5(5) . .
C31 C32 C37 C38 62.3(6) . .
C33 C32 C37 C40 2.6(7) . .
C31 C32 C37 C40 -177.6(4) . .
C33 C32 C37 C39 120.5(5) . .
C31 C32 C37 C39 -59.7(6) . .
O4 K1 O3 C43 8.0(4) . .
N1 K1 O3 C43 178.0(4) . .
N1 K1 O3 C43 -98.5(4) 2_765 .
O2 K1 O3 C43 124.6(4) . .
C31 K1 O3 C43 111.2(4) . .
C24 K1 O3 C43 -45.4(5) 2_765 .
C44 K1 O3 C43 19.4(4) . .
V1 K1 O3 C43 153.9(4) . .
K1 K1 O3 C43 -132.0(4) 2_765 .
O4 K1 O3 C42 160.8(5) . .
N1 K1 O3 C42 -29.2(5) . .
N1 K1 O3 C42 54.3(5) 2_765 .
O2 K1 O3 C42 -82.6(5) . .
C31 K1 O3 C42 -96.0(5) . .
C24 K1 O3 C42 107.4(5) 2_765 .
C44 K1 O3 C42 172.3(5) . .
V1 K1 O3 C42 -53.3(5) . .
K1 K1 O3 C42 20.8(5) 2_765 .
C42 O3 C43 C44 169.4(5) . .
K1 O3 C43 C44 -33.8(6) . .
O3 C43 C44 O4 56.7(7) . .
O3 C43 C44 K1 23.0(4) . .
O3 K1 C44 O4 -152.6(5) . .
N1 K1 C44 O4 119.8(6) . .
N1 K1 C44 O4 -77.7(4) 2_765 .
O2 K1 C44 O4 120.3(4) . .
C31 K1 C44 O4 124.1(4) . .
C24 K1 C44 O4 -6.2(4) 2_765 .
V1 K1 C44 O4 130.0(3) . .
K1 K1 C44 O4 -84.5(5) 2_765 .
O4 K1 C44 C43 136.0(6) . .
O3 K1 C44 C43 -16.5(3) . .
N1 K1 C44 C43 -104.2(7) . .
N1 K1 C44 C43 58.4(4) 2_765 .
O2 K1 C44 C43 -103.7(4) . .
C31 K1 C44 C43 -99.8(4) . .
C24 K1 C44 C43 129.8(4) 2_765 .
V1 K1 C44 C43 -94.0(4) . .
K1 K1 C44 C43 51.6(5) 2_765 .
C43 C44 O4 C45 79.4(7) . .
K1 C44 O4 C45 128.7(6) . .
C43 C44 O4 K1 -49.3(6) . .
O3 K1 O4 C45 -109.7(4) . .
N1 K1 O4 C45 91.8(5) . .
N1 K1 O4 C45 -19.1(4) 2_765 .
O2 K1 O4 C45 160.7(4) . .
C31 K1 O4 C45 173.2(4) . .
C24 K1 O4 C45 44.1(4) 2_765 .
C44 K1 O4 C45 -130.3(6) . .
V1 K1 O4 C45 150.2(3) . .
K1 K1 O4 C45 1.7(5) 2_765 .
O3 K1 O4 C44 20.6(4) . .
N1 K1 O4 C44 -137.9(4) . .
N1 K1 O4 C44 111.2(4) 2_765 .
O2 K1 O4 C44 -69.0(4) . .
C31 K1 O4 C44 -56.5(4) . .
C24 K1 O4 C44 174.4(4) 2_765 .
V1 K1 O4 C44 -79.5(4) . .
K1 K1 O4 C44 132.0(4) 2_765 .
O6 V2 N3 K2 -67.1(5) . 2_666
N4 V2 N3 K2 48.4(5) . 2_666
O5 V2 N3 K2 158.4(4) . 2_666
K2 V2 N3 K2 130.5(5) . 2_666
O6 V2 N3 K2 162.46(12) . .
N4 V2 N3 K2 -82.06(16) . .
O5 V2 N3 K2 27.92(16) . .
N3 V2 O5 C46 -176.1(5) . .
O6 V2 O5 C46 56.3(5) . .
N4 V2 O5 C46 -66.8(5) . .
K2 V2 O5 C46 -147.6(5) . .
N3 V2 O5 K2 -28.57(17) . .
O6 V2 O5 K2 -156.18(13) . .
N4 V2 O5 K2 80.81(14) . .
N3 V2 N4 C68 16.1(5) . .
O6 V2 N4 C68 134.4(4) . .
O5 V2 N4 C68 -93.0(5) . .
K2 V2 N4 C68 -39.5(4) . .
N3 V2 N4 C58 -170.6(3) . .
O6 V2 N4 C58 -52.3(3) . .
O5 V2 N4 C58 80.3(3) . .
K2 V2 N4 C58 133.9(3) . .
N3 V2 O6 C76 55.2(5) . .
N4 V2 O6 C76 -58.4(5) . .
O5 V2 O6 C76 179.5(4) . .
K2 V2 O6 C76 103.0(5) . .
C46 O5 K2 O7 40.7(3) . .
V2 O5 K2 O7 -117.53(14) . .
C46 O5 K2 O8 -31.2(3) . .
V2 O5 K2 O8 170.56(13) . .
C46 O5 K2 N3 174.0(3) . 2_666
V2 O5 K2 N3 15.8(2) . 2_666
C46 O5 K2 N3 176.0(3) . .
V2 O5 K2 N3 17.71(11) . .
C46 O5 K2 V2 158.3(3) . .
C46 O5 K2 C89 -6.9(4) . .
V2 O5 K2 C89 -165.14(19) . .
C46 O5 K2 C88 18.3(3) . .
V2 O5 K2 C88 -139.92(15) . .
C46 O5 K2 K2 175.1(3) . 2_666
V2 O5 K2 K2 16.85(11) . 2_666
V2 N3 K2 O7 68.9(2) . .
K2 N3 K2 O7 -88.4(2) 2_666 .
V2 N3 K2 O8 -113.7(3) . .
K2 N3 K2 O8 89.0(3) 2_666 .
V2 N3 K2 N3 157.4(2) . 2_666
K2 N3 K2 N3 0.0 2_666 2_666
V2 N3 K2 O5 -21.24(13) . .
K2 N3 K2 O5 -178.60(16) 2_666 .
K2 N3 K2 V2 -157.4(2) 2_666 .
V2 N3 K2 C89 168.4(7) . .
K2 N3 K2 C89 11.0(8) 2_666 .
V2 N3 K2 C88 68.3(5) . .
K2 N3 K2 C88 -89.0(4) 2_666 .
V2 N3 K2 K2 157.4(2) . 2_666
N3 V2 K2 O7 -133.0(2) . .
O6 V2 K2 O7 171.0(3) . .
N4 V2 K2 O7 -26.69(16) . .
O5 V2 K2 O7 80.93(16) . .
N3 V2 K2 O8 128.1(3) . .
O6 V2 K2 O8 72.1(4) . .
N4 V2 K2 O8 -125.6(3) . .
O5 V2 K2 O8 -18.0(3) . .
N3 V2 K2 N3 -22.6(2) . 2_666
O6 V2 K2 N3 -78.6(3) . 2_666
N4 V2 K2 N3 83.70(14) . 2_666
O5 V2 K2 N3 -168.68(14) . 2_666
N3 V2 K2 O5 146.1(2) . .
O6 V2 K2 O5 90.1(3) . .
N4 V2 K2 O5 -107.62(16) . .
O6 V2 K2 N3 -56.0(3) . .
N4 V2 K2 N3 106.3(2) . .
O5 V2 K2 N3 -146.1(2) . .
N3 V2 K2 C89 -170.8(5) . .
O6 V2 K2 C89 133.2(5) . .
N4 V2 K2 C89 -64.5(5) . .
O5 V2 K2 C89 43.1(5) . .
N3 V2 K2 C88 -150.6(2) . .
O6 V2 K2 C88 153.4(3) . .
N4 V2 K2 C88 -44.3(2) . .
O5 V2 K2 C88 63.3(2) . .
N3 V2 K2 K2 -15.22(16) . 2_666
O6 V2 K2 K2 -71.3(3) . 2_666
N4 V2 K2 K2 91.07(12) . 2_666
O5 V2 K2 K2 -161.32(12) . 2_666
V2 O5 C46 C51 57.2(7) . .
K2 O5 C46 C51 -85.0(4) . .
V2 O5 C46 C47 -124.5(4) . .
K2 O5 C46 C47 93.3(4) . .
O5 C46 C47 C48 -176.2(4) . .
C51 C46 C47 C48 2.1(7) . .
O5 C46 C47 C52 3.2(7) . .
C51 C46 C47 C52 -178.5(4) . .
C46 C47 C48 C49 -0.7(7) . .
C52 C47 C48 C49 179.9(5) . .
C47 C48 C49 C50 -0.7(7) . .
C47 C48 C49 C56 176.0(4) . .
C48 C49 C50 C51 0.7(7) . .
C56 C49 C50 C51 -176.0(4) . .
C49 C50 C51 C46 0.6(7) . .
C49 C50 C51 C57 179.1(4) . .
O5 C46 C51 C50 176.2(4) . .
C47 C46 C51 C50 -2.0(7) . .
O5 C46 C51 C57 -2.2(7) . .
C47 C46 C51 C57 179.5(4) . .
C48 C47 C52 C53 -120.2(5) . .
C46 C47 C52 C53 60.4(6) . .
C48 C47 C52 C54 117.4(5) . .
C46 C47 C52 C54 -61.9(6) . .
C48 C47 C52 C55 -2.0(7) . .
C46 C47 C52 C55 178.7(5) . .
C50 C51 C57 C59 103.8(5) . .
C46 C51 C57 C59 -77.8(5) . .
C68 N4 C58 C59 87.8(5) . .
V2 N4 C58 C59 -87.2(4) . .
C68 N4 C58 C63 -98.8(5) . .
V2 N4 C58 C63 86.2(4) . .
C63 C58 C59 C60 4.9(6) . .
N4 C58 C59 C60 178.2(4) . .
C63 C58 C59 C57 -173.9(4) . .
N4 C58 C59 C57 -0.6(6) . .
C51 C57 C59 C58 107.4(5) . .
C51 C57 C59 C60 -71.4(5) . .
C58 C59 C60 C61 -1.4(7) . .
C57 C59 C60 C61 177.4(4) . .
C59 C60 C61 C62 -3.0(7) . .
C59 C60 C61 C64 179.1(4) . .
C60 C61 C62 C63 4.1(7) . .
C64 C61 C62 C63 -178.0(4) . .
C61 C62 C63 C58 -0.7(7) . .
C61 C62 C63 C75 177.6(4) . .
C59 C58 C63 C62 -3.9(6) . .
N4 C58 C63 C62 -177.3(4) . .
C59 C58 C63 C75 177.7(4) . .
N4 C58 C63 C75 4.4(6) . .
C60 C61 C64 C66 107.9(5) . .
C62 C61 C64 C66 -69.9(6) . .
C60 C61 C64 C65 -12.8(7) . .
C62 C61 C64 C65 169.4(5) . .
C60 C61 C64 C67 -131.9(5) . .
C62 C61 C64 C67 50.3(6) . .
C58 N4 C68 C69 -175.9(4) . .
V2 N4 C68 C69 -3.2(7) . .
C58 N4 C68 C73 4.1(6) . .
V2 N4 C68 C73 176.7(4) . .
C73 C68 C69 C70 1.9(7) . .
N4 C68 C69 C70 -178.1(4) . .
C68 C69 C70 C71 0.1(7) . .
C69 C70 C71 C72 -2.1(7) . .
C69 C70 C71 C74 175.2(4) . .
C70 C71 C72 C73 2.2(7) . .
C74 C71 C72 C73 -175.1(4) . .
C69 C68 C73 C72 -1.8(7) . .
N4 C68 C73 C72 178.2(4) . .
C71 C72 C73 C68 -0.2(7) . .
C62 C63 C75 C81 77.0(6) . .
C58 C63 C75 C81 -104.7(5) . .
V2 O6 C76 C81 59.9(7) . .
V2 O6 C76 C77 -121.6(5) . .
O6 C76 C77 C78 -179.5(4) . .
C81 C76 C77 C78 -1.1(7) . .
O6 C76 C77 C82 0.3(7) . .
C81 C76 C77 C82 178.8(4) . .
C76 C77 C78 C79 1.4(7) . .
C82 C77 C78 C79 -178.4(5) . .
C77 C78 C79 C80 -0.7(8) . .
C77 C78 C79 C86 180.0(5) . .
C78 C79 C80 C81 -0.4(7) . .
C86 C79 C80 C81 178.9(5) . .
C79 C80 C81 C76 0.7(7) . .
C79 C80 C81 C75 -174.6(4) . .
O6 C76 C81 C80 178.6(4) . .
C77 C76 C81 C80 0.1(7) . .
O6 C76 C81 C75 -6.4(7) . .
C77 C76 C81 C75 175.1(4) . .
C63 C75 C81 C80 -134.8(5) . .
C63 C75 C81 C76 50.2(6) . .
C78 C77 C82 C83 -120.4(5) . .
C76 C77 C82 C83 59.8(6) . .
C78 C77 C82 C84 -0.8(7) . .
C76 C77 C82 C84 179.3(4) . .
C78 C77 C82 C85 117.1(5) . .
C76 C77 C82 C85 -62.7(6) . .
O8 K2 O7 C88 1.7(4) . .
N3 K2 O7 C88 100.2(4) 2_666 .
O5 K2 O7 C88 -111.0(4) . .
N3 K2 O7 C88 -179.5(4) . .
V2 K2 O7 C88 -147.7(4) . .
C89 K2 O7 C88 18.4(4) . .
K2 K2 O7 C88 130.9(4) 2_666 .
O8 K2 O7 C87 154.9(4) . .
N3 K2 O7 C87 -106.6(4) 2_666 .
O5 K2 O7 C87 42.1(4) . .
N3 K2 O7 C87 -26.3(5) . .
V2 K2 O7 C87 5.5(5) . .
C89 K2 O7 C87 171.6(5) . .
C88 K2 O7 C87 153.2(7) . .
K2 K2 O7 C87 -75.9(4) 2_666 .
C87 O7 C88 C89 172.3(5) . .
K2 O7 C88 C89 -31.9(6) . .
C87 O7 C88 K2 -155.8(6) . .
O8 K2 C88 O7 -177.8(5) . .
N3 K2 C88 O7 -83.6(4) 2_666 .
O5 K2 C88 O7 79.1(4) . .
N3 K2 C88 O7 1.1(7) . .
V2 K2 C88 O7 44.5(5) . .
C89 K2 C88 O7 -148.4(6) . .
K2 K2 C88 O7 -65.1(5) 2_666 .
O7 K2 C88 C89 148.4(6) . .
O8 K2 C88 C89 -29.3(3) . .
N3 K2 C88 C89 64.8(4) 2_666 .
O5 K2 C88 C89 -132.4(4) . .
N3 K2 C88 C89 149.5(4) . .
V2 K2 C88 C89 -167.0(3) . .
K2 K2 C88 C89 83.3(4) 2_666 .
O7 C88 C89 O8 63.1(7) . .
K2 C88 C89 O8 42.0(4) . .
O7 C88 C89 K2 21.1(4) . .
O7 K2 C89 O8 -140.5(5) . .
N3 K2 C89 O8 117.4(4) 2_666 .
O5 K2 C89 O8 -62.0(5) . .
N3 K2 C89 O8 106.7(7) . .
V2 K2 C89 O8 -93.5(6) . .
C88 K2 C89 O8 -124.9(6) . .
K2 K2 C89 O8 115.5(3) 2_666 .
O7 K2 C89 C88 -15.6(3) . .
O8 K2 C89 C88 124.9(6) . .
N3 K2 C89 C88 -117.7(4) 2_666 .
O5 K2 C89 C88 62.9(4) . .
N3 K2 C89 C88 -128.5(7) . .
V2 K2 C89 C88 31.3(7) . .
K2 K2 C89 C88 -119.7(4) 2_666 .
C88 C89 O8 C90 -176.3(6) . .
K2 C89 O8 C90 -116.4(6) . .
C88 C89 O8 K2 -59.9(6) . .
O7 K2 O8 C90 150.6(4) . .
N3 K2 O8 C90 56.2(4) 2_666 .
O5 K2 O8 C90 -105.9(4) . .
N3 K2 O8 C90 -27.5(6) . .
V2 K2 O8 C90 -94.6(4) . .
C89 K2 O8 C90 121.2(6) . .
C88 K2 O8 C90 151.5(5) . .
K2 K2 O8 C90 34.7(5) 2_666 .
O7 K2 O8 C89 29.3(4) . .
N3 K2 O8 C89 -65.0(4) 2_666 .
O5 K2 O8 C89 132.9(4) . .
N3 K2 O8 C89 -148.8(4) . .
V2 K2 O8 C89 144.2(4) . .
C88 K2 O8 C89 30.2(4) . .
K2 K2 O8 C89 -86.6(4) 2_666 .
C91 C92 C93 C93 -75.2(10) . 2_665
